data_7711275
loop_
_publ_author_name
'Huang, Guan-Rong'
'Brocha Silalahi, Rhone P.'
'Liao, Jian-Hong'
'Chiu, Tzu-Hao'
'Liu, Chen-Wei'

_publ_section_title
;
 Synthesis, Structural Studies, and Photophysical Properties of
 Heteroleptic Inverse-Coordination Clusters
;
_journal_name_full 'Dalton Transactions'
_journal_paper_doi 10.1039/D2DT02100E
_journal_year 2022
_chemical_formula_sum 'C68 H104 Ag12 F6 I O12 P7 S12'
_chemical_formula_weight 3250.36
_space_group_crystal_system triclinic
_space_group_IT_number 2
_space_group_name_Hall '-P 1'
_space_group_name_H-M_alt 'P -1'
_atom_sites_solution_hydrogens geom
_audit_creation_method SHELXL-2018/3
_audit_update_record
;
2022-04-28 deposited with the CCDC.	2022-09-16 downloaded from the CCDC.
;
_cell_angle_alpha 99.8379(8)
_cell_angle_beta 90.4695(9)
_cell_angle_gamma 116.3596(8)
_cell_formula_units_Z 4
_cell_length_a 21.4823(8)
_cell_length_b 22.6593(9)
_cell_length_c 23.8050(9)
_cell_measurement_reflns_used 9496
_cell_measurement_temperature 150(2)
_cell_measurement_theta_max 27.11
_cell_measurement_theta_min 2.37
_cell_volume 10183.7(7)
_computing_cell_refinement 'Bruker SAINT'
_computing_data_collection 'Bruker APEX2'
_computing_data_reduction 'Bruker SAINT'
_computing_molecular_graphics 'Bruker SHELXTL'
_computing_publication_material 'Bruker SHELXTL'
_computing_structure_refinement 'SHELXL-2018/3 (Sheldrick, 2018)'
_computing_structure_solution 'SHELXS-97 (Sheldrick 2008)'
_diffrn_ambient_temperature 150(2)
_diffrn_measured_fraction_theta_full 0.986
_diffrn_measured_fraction_theta_max 0.986
_diffrn_measurement_device_type 'Bruker APEX-II CCD'
_diffrn_measurement_method '\f and \w scans'
_diffrn_radiation_type MoK\a
_diffrn_radiation_wavelength 0.71073
_diffrn_reflns_av_R_equivalents 0.0208
_diffrn_reflns_av_unetI/netI 0.0269
_diffrn_reflns_Laue_measured_fraction_full 0.986
_diffrn_reflns_Laue_measured_fraction_max 0.986
_diffrn_reflns_limit_h_max 25
_diffrn_reflns_limit_h_min -25
_diffrn_reflns_limit_k_max 26
_diffrn_reflns_limit_k_min -26
_diffrn_reflns_limit_l_max 23
_diffrn_reflns_limit_l_min -28
_diffrn_reflns_number 75557
_diffrn_reflns_point_group_measured_fraction_full 0.986
_diffrn_reflns_point_group_measured_fraction_max 0.986
_diffrn_reflns_theta_full 25.000
_diffrn_reflns_theta_max 25.000
_diffrn_reflns_theta_min 0.872
_exptl_absorpt_coefficient_mu 2.971
_exptl_absorpt_correction_T_max 0.7455
_exptl_absorpt_correction_T_min 0.5973
_exptl_absorpt_correction_type multi-scan
_exptl_absorpt_process_details SADABS
_exptl_crystal_colour colourless
_exptl_crystal_density_diffrn 2.120
_exptl_crystal_description block
_exptl_crystal_F_000 6304
_exptl_crystal_size_max 0.250
_exptl_crystal_size_mid 0.130
_exptl_crystal_size_min 0.100
_refine_diff_density_max 2.389
_refine_diff_density_min -2.226
_refine_diff_density_rms 0.140
_refine_ls_extinction_method none
_refine_ls_goodness_of_fit_ref 1.047
_refine_ls_hydrogen_treatment constr
_refine_ls_matrix_type full
_refine_ls_number_parameters 2219
_refine_ls_number_reflns 35369
_refine_ls_number_restraints 929
_refine_ls_restrained_S_all 1.046
_refine_ls_R_factor_all 0.0496
_refine_ls_R_factor_gt 0.0415
_refine_ls_shift/su_max 0.002
_refine_ls_shift/su_mean 0.000
_refine_ls_structure_factor_coef Fsqd
_refine_ls_weighting_details 'w=1/[\s^2^(Fo^2^)+(0.0396P)^2^+78.8237P] where P=(Fo^2^+2Fc^2^)/3'
_refine_ls_weighting_scheme calc
_refine_ls_wR_factor_gt 0.1023
_refine_ls_wR_factor_ref 0.1103
_reflns_Friedel_coverage 0.000
_reflns_number_gt 30592
_reflns_number_total 35369
_reflns_threshold_expression 'I > 2\s(I)'
_cod_data_source_file d2dt02100e2.cif
_cod_data_source_block 2c
_cod_database_code 7711275
_shelx_shelxl_version_number 2018/3
_shelx_space_group_comment
; 
The symmetry employed for this shelxl refinement is uniquely defined 
by the following loop, which should always be used as a source of 
symmetry information in preference to the above space-group names. 
They are only intended as comments. 
;
_shelx_estimated_absorpt_t_min 0.524
_shelx_estimated_absorpt_t_max 0.755

loop_
_space_group_symop_operation_xyz
'x, y, z'
'-x, -y, -z'

loop_
_atom_site_label
_atom_site_type_symbol
_atom_site_fract_x
_atom_site_fract_y
_atom_site_fract_z
_atom_site_U_iso_or_equiv
_atom_site_adp_type
_atom_site_occupancy
_atom_site_site_symmetry_order
_atom_site_calc_flag
_atom_site_refinement_flags_posn
_atom_site_refinement_flags_adp
_atom_site_refinement_flags_occupancy
_atom_site_disorder_assembly
_atom_site_disorder_group
Ag1 Ag 0.64763(3) 0.88653(2) 0.23836(2) 0.03692(11) Uani 1 1 d . . . . .
Ag2 Ag 0.71603(3) 1.03373(2) 0.25536(2) 0.03544(11) Uani 1 1 d . . . . .
Ag3 Ag 0.58382(3) 0.95415(3) 0.17927(2) 0.04074(12) Uani 1 1 d . . . . .
Ag4 Ag 0.62411(3) 0.76977(2) 0.09272(2) 0.03342(11) Uani 1 1 d . . . . .
Ag5 Ag 0.70095(2) 0.84862(3) 0.00378(2) 0.03700(11) Uani 1 1 d . . . . .
Ag6 Ag 0.56304(3) 0.83993(2) 0.03857(2) 0.03526(11) Uani 1 1 d . . . . .
Ag7 Ag 0.80700(2) 0.87755(2) 0.19048(2) 0.03355(11) Uani 1 1 d . . . . .
Ag8 Ag 0.85852(3) 0.93295(3) 0.08519(2) 0.03937(12) Uani 1 1 d . . . . .
Ag9 Ag 0.87626(3) 1.02055(2) 0.20089(2) 0.03269(11) Uani 1 1 d . . . . .
Ag10 Ag 0.79496(3) 1.11421(3) 0.12143(2) 0.03807(12) Uani 1 1 d . . . . .
Ag11 Ag 0.78730(3) 1.03138(3) 0.01128(2) 0.03793(12) Uani 1 1 d . . . . .
Ag12 Ag 0.65789(3) 1.03223(3) 0.05680(2) 0.03927(12) Uani 1 1 d . . . . .
Ag13 Ag 0.62750(3) 0.54631(3) 0.40817(2) 0.04080(12) Uani 1 1 d . . . . .
Ag14 Ag 0.63129(3) 0.46334(2) 0.29442(2) 0.03592(11) Uani 1 1 d . . . . .
Ag15 Ag 0.69084(2) 0.60610(2) 0.30504(2) 0.03430(11) Uani 1 1 d . . . . .
Ag16 Ag 0.70202(3) 0.46307(3) 0.48605(3) 0.04560(13) Uani 1 1 d . . . . .
Ag17 Ag 0.84459(3) 0.48340(3) 0.46037(3) 0.04750(14) Uani 1 1 d . . . . .
Ag18 Ag 0.71725(3) 0.38794(3) 0.38173(3) 0.04947(14) Uani 1 1 d . . . . .
Ag19 Ag 0.76662(3) 0.64800(3) 0.49676(2) 0.04034(12) Uani 1 1 d . . . . .
Ag20 Ag 0.91389(3) 0.66771(3) 0.47714(2) 0.03954(12) Uani 1 1 d . . . . .
Ag21 Ag 0.85079(3) 0.73072(2) 0.41558(2) 0.03468(11) Uani 1 1 d . . . . .
Ag22 Ag 0.81724(4) 0.47916(4) 0.25536(3) 0.03843(17) Uani 0.7 1 d . . P A 1
Ag23 Ag 0.94156(3) 0.56748(3) 0.33737(2) 0.04557(13) Uani 1 1 d . . . . .
Ag24 Ag 0.87216(3) 0.62354(3) 0.27455(2) 0.04604(13) Uani 1 1 d . . . . .
Ag2B Ag 0.79419(10) 0.47048(10) 0.27878(9) 0.03843(17) Uani 0.3 1 d . . P A 2
C1 C 0.3904(4) 0.8015(5) 0.2238(4) 0.060(2) Uani 1 1 d . . . . .
H1A H 0.355769 0.775296 0.190234 0.072 Uiso 1 1 calc R U . . .
H1B H 0.405590 0.849828 0.224850 0.072 Uiso 1 1 calc R U . . .
C2 C 0.3584(5) 0.7822(5) 0.2783(4) 0.070(3) Uani 1 1 d . . . . .
H2A H 0.394608 0.806662 0.311126 0.084 Uiso 1 1 calc R U . . .
H2B H 0.321094 0.796348 0.284368 0.084 Uiso 1 1 calc R U . . .
C3 C 0.3281(6) 0.7077(6) 0.2772(6) 0.097(4) Uani 1 1 d . . . . .
H3A H 0.288626 0.683531 0.247678 0.145 Uiso 1 1 calc R U . . .
H3B H 0.312106 0.698575 0.314655 0.145 Uiso 1 1 calc R U . . .
H3C H 0.363968 0.692793 0.268597 0.145 Uiso 1 1 calc R U . . .
C4 C 0.4043(4) 0.6465(3) 0.1346(4) 0.061(2) Uani 1 1 d D . . . .
H4A H 0.352723 0.622566 0.131887 0.073 Uiso 1 1 calc R U . . .
H4B H 0.422571 0.651087 0.174223 0.073 Uiso 1 1 calc R U . . .
C5 C 0.4313(8) 0.6076(6) 0.0934(5) 0.113(4) Uani 1 1 d D . . . .
H5A H 0.482941 0.631215 0.097270 0.135 Uiso 1 1 calc R U . . .
H5B H 0.416708 0.562775 0.102987 0.135 Uiso 1 1 calc R U . . .
C6 C 0.4051(10) 0.5994(5) 0.0334(6) 0.161(8) Uani 1 1 d D . . . .
H6A H 0.354369 0.582663 0.030726 0.241 Uiso 1 1 calc R U . . .
H6B H 0.416738 0.567220 0.008551 0.241 Uiso 1 1 calc R U . . .
H6C H 0.426950 0.642803 0.021338 0.241 Uiso 1 1 calc R U . . .
C7 C 0.7028(4) 0.9405(4) 0.4002(3) 0.0543(18) Uani 1 1 d . . . . .
H7A H 0.697611 0.895749 0.403909 0.065 Uiso 1 1 calc R U . . .
H7B H 0.667381 0.934170 0.369839 0.065 Uiso 1 1 calc R U . . .
C8 C 0.6914(5) 0.9749(5) 0.4557(4) 0.071(2) Uani 1 1 d . . . . .
H8A H 0.644593 0.945929 0.466318 0.085 Uiso 1 1 calc R U . . .
H8B H 0.726209 0.979369 0.485807 0.085 Uiso 1 1 calc R U . . .
C9 C 0.6965(7) 1.0426(6) 0.4555(6) 0.100(4) Uani 1 1 d . . . . .
H9A H 0.739867 1.069921 0.439936 0.150 Uiso 1 1 calc R U . . .
H9B H 0.696505 1.064503 0.494790 0.150 Uiso 1 1 calc R U . . .
H9C H 0.656551 1.038006 0.431772 0.150 Uiso 1 1 calc R U . . .
C10 C 0.9315(7) 0.9781(8) 0.3332(4) 0.117(5) Uani 1 1 d D . . . .
H10A H 0.961160 1.026052 0.332209 0.140 Uiso 1 1 calc R U . . .
H10B H 0.920030 0.951694 0.293610 0.140 Uiso 1 1 calc R U . . .
C11 C 0.9681(8) 0.9522(9) 0.3713(5) 0.149(7) Uani 1 1 d D . . . .
H11A H 0.991374 0.986776 0.406344 0.179 Uiso 1 1 calc R U . . .
H11B H 0.932690 0.911469 0.383195 0.179 Uiso 1 1 calc R U . . .
C12 C 1.0198(10) 0.9363(10) 0.3421(7) 0.172(8) Uani 1 1 d D . . . .
H12A H 0.996371 0.899353 0.309292 0.258 Uiso 1 1 calc R U . . .
H12B H 1.043865 0.922904 0.368706 0.258 Uiso 1 1 calc R U . . .
H12C H 1.053753 0.975923 0.328735 0.258 Uiso 1 1 calc R U . . .
C13 C 0.6434(5) 1.1989(4) 0.2874(3) 0.064(2) Uani 1 1 d D . . . .
H13A H 0.633340 1.233347 0.274616 0.076 Uiso 1 1 calc R U . . .
H13B H 0.694713 1.216518 0.292704 0.076 Uiso 1 1 calc R U . . .
C14 C 0.6139(6) 1.1866(6) 0.3438(4) 0.089(3) Uani 1 1 d D . . . .
H14A H 0.623200 1.229710 0.369055 0.107 Uiso 1 1 calc R U . . .
H14B H 0.562817 1.157951 0.337624 0.107 Uiso 1 1 calc R U . . .
C15 C 0.6485(7) 1.1523(6) 0.3706(6) 0.105(4) Uani 1 1 d D . . . .
H15A H 0.663926 1.127769 0.340647 0.158 Uiso 1 1 calc R U . . .
H15B H 0.615296 1.120804 0.392166 0.158 Uiso 1 1 calc R U . . .
H15C H 0.688924 1.185914 0.396646 0.158 Uiso 1 1 calc R U . . .
C16 C 0.6191(4) 1.2013(5) 0.1316(5) 0.081(3) Uani 1 1 d D . . . .
H16A H 0.581452 1.197285 0.156690 0.097 Uiso 1 1 calc R U . . .
H16B H 0.599025 1.164660 0.097500 0.097 Uiso 1 1 calc R U . . .
C17 C 0.6479(5) 1.2669(5) 0.1137(6) 0.100(4) Uani 1 1 d D . . . .
H17A H 0.687443 1.272036 0.090612 0.120 Uiso 1 1 calc R U . . .
H17B H 0.665447 1.303514 0.147970 0.120 Uiso 1 1 calc R U . . .
C18 C 0.5910(5) 1.2715(6) 0.0784(6) 0.094(4) Uani 1 1 d D . . . .
H18A H 0.580723 1.241544 0.040942 0.142 Uiso 1 1 calc R U . . .
H18B H 0.607098 1.317763 0.073058 0.142 Uiso 1 1 calc R U . . .
H18C H 0.548644 1.257992 0.098514 0.142 Uiso 1 1 calc R U . . .
C19 C 0.6092(4) 1.0301(4) -0.1108(3) 0.0421(16) Uani 1 1 d . . . . .
H19A H 0.623512 1.074072 -0.084950 0.050 Uiso 1 1 calc R U . . .
H19B H 0.561357 0.999341 -0.103544 0.050 Uiso 1 1 calc R U . . .
C20 C 0.6099(4) 1.0386(4) -0.1713(3) 0.0545(19) Uani 1 1 d . . . . .
H20A H 0.591965 0.993705 -0.196343 0.065 Uiso 1 1 calc R U . . .
H20B H 0.577120 1.057075 -0.178154 0.065 Uiso 1 1 calc R U . . .
C21 C 0.6786(5) 1.0825(5) -0.1887(4) 0.073(3) Uani 1 1 d . . . . .
H21A H 0.697297 1.127192 -0.164096 0.110 Uiso 1 1 calc R U . . .
H21B H 0.673306 1.086291 -0.228633 0.110 Uiso 1 1 calc R U . . .
H21C H 0.710824 1.063210 -0.184760 0.110 Uiso 1 1 calc R U . . .
C22 C 0.6074(4) 0.8668(4) -0.1838(3) 0.0437(16) Uani 1 1 d . . . . .
H22A H 0.633957 0.840703 -0.183379 0.052 Uiso 1 1 calc R U . . .
H22B H 0.638532 0.910844 -0.193320 0.052 Uiso 1 1 calc R U . . .
C23 C 0.5439(4) 0.8289(4) -0.2282(3) 0.059(2) Uani 1 1 d . . . . .
H23A H 0.513490 0.784610 -0.218818 0.071 Uiso 1 1 calc R U . . .
H23B H 0.516540 0.854533 -0.227248 0.071 Uiso 1 1 calc R U . . .
C24 C 0.5675(6) 0.8193(5) -0.2879(4) 0.077(3) Uani 1 1 d . . . . .
H24A H 0.603914 0.862257 -0.294308 0.116 Uiso 1 1 calc R U . . .
H24B H 0.527680 0.802828 -0.316662 0.116 Uiso 1 1 calc R U . . .
H24C H 0.586100 0.786525 -0.290995 0.116 Uiso 1 1 calc R U . . .
C25 C 0.7250(8) 0.6565(4) -0.0360(4) 0.109(4) Uani 1 1 d . . . . .
H25A H 0.760347 0.639696 -0.040879 0.130 Uiso 1 1 calc R U . . .
H25B H 0.735878 0.692236 -0.058582 0.130 Uiso 1 1 calc R U . . .
C26 C 0.6421(6) 0.5921(4) -0.0572(4) 0.070(3) Uani 1 1 d . . . . .
H26A H 0.633017 0.555160 -0.036499 0.084 Uiso 1 1 calc R U . . .
H26B H 0.606825 0.608494 -0.048723 0.084 Uiso 1 1 calc R U . . .
C27 C 0.6387(8) 0.5690(7) -0.1177(5) 0.111(4) Uani 1 1 d . . . . .
H27A H 0.639248 0.603222 -0.138170 0.166 Uiso 1 1 calc R U . . .
H27B H 0.595509 0.527319 -0.129998 0.166 Uiso 1 1 calc R U . . .
H27C H 0.678906 0.560569 -0.126264 0.166 Uiso 1 1 calc R U . . .
C28 C 0.8500(5) 0.7002(5) 0.1034(4) 0.064(2) Uani 1 1 d . . . . .
H28A H 0.850348 0.663452 0.074410 0.077 Uiso 1 1 calc R U . . .
H28B H 0.807827 0.681021 0.124073 0.077 Uiso 1 1 calc R U . . .
C29 C 0.9128(5) 0.7294(6) 0.1442(5) 0.078(3) Uani 1 1 d . . . . .
H29A H 0.954642 0.751846 0.124010 0.093 Uiso 1 1 calc R U . . .
H29B H 0.917045 0.693132 0.159288 0.093 Uiso 1 1 calc R U . . .
C30 C 0.9098(5) 0.7807(5) 0.1943(5) 0.082(3) Uani 1 1 d . . . . .
H30A H 0.904892 0.816259 0.179311 0.123 Uiso 1 1 calc R U . . .
H30B H 0.952802 0.800354 0.220028 0.123 Uiso 1 1 calc R U . . .
H30C H 0.869665 0.758050 0.215383 0.123 Uiso 1 1 calc R U . . .
C31 C 1.0654(4) 1.0825(4) 0.0832(3) 0.0507(19) Uani 1 1 d . . . . .
H31A H 1.079247 1.108869 0.052352 0.061 Uiso 1 1 calc R U . . .
H31B H 1.040362 1.034257 0.065300 0.061 Uiso 1 1 calc R U . . .
C32 C 1.1286(4) 1.0957(5) 0.1200(4) 0.061(2) Uani 1 1 d . . . . .
H32A H 1.157167 1.078500 0.096721 0.073 Uiso 1 1 calc R U . . .
H32B H 1.113396 1.070049 0.151252 0.073 Uiso 1 1 calc R U . . .
C33 C 1.1738(4) 1.1683(5) 0.1462(4) 0.070(3) Uani 1 1 d . . . . .
H33A H 1.188324 1.194573 0.115794 0.104 Uiso 1 1 calc R U . . .
H33B H 1.215151 1.172747 0.167816 0.104 Uiso 1 1 calc R U . . .
H33C H 1.147359 1.185027 0.172007 0.104 Uiso 1 1 calc R U . . .
C34 C 1.0277(19) 1.2350(10) 0.0931(10) 0.079(5) Uani 0.5 1 d D . P B 1
H34A H 1.052339 1.231875 0.126925 0.095 Uiso 0.5 1 calc R U P B 1
H34B H 0.996512 1.254790 0.107105 0.095 Uiso 0.5 1 calc R U P B 1
C35 C 1.0815(11) 1.2817(9) 0.0587(9) 0.089(4) Uani 0.5 1 d D . P B 1
H35A H 1.113398 1.324446 0.084312 0.107 Uiso 0.5 1 calc R U P B 1
H35B H 1.109583 1.260318 0.040460 0.107 Uiso 0.5 1 calc R U P B 1
C36 C 1.0413(14) 1.2949(12) 0.0131(10) 0.103(5) Uani 0.5 1 d D . P B 1
H36A H 1.014547 1.253256 -0.014795 0.154 Uiso 0.5 1 calc R U P B 1
H36B H 1.074336 1.329086 -0.006473 0.154 Uiso 0.5 1 calc R U P B 1
H36C H 1.009422 1.310857 0.031328 0.154 Uiso 0.5 1 calc R U P B 1
C34B C 1.039(2) 1.2342(9) 0.0864(11) 0.079(5) Uani 0.5 1 d D . P B 2
H34C H 1.085457 1.235811 0.090038 0.095 Uiso 0.5 1 calc R U P B 2
H34D H 1.027347 1.249883 0.124492 0.095 Uiso 0.5 1 calc R U P B 2
C35B C 1.0343(11) 1.2747(9) 0.0428(11) 0.089(4) Uani 0.5 1 d D . P B 2
H35C H 1.073264 1.320743 0.051668 0.107 Uiso 0.5 1 calc R U P B 2
H35D H 1.037372 1.253112 0.003783 0.107 Uiso 0.5 1 calc R U P B 2
C36B C 0.9659(13) 1.2769(12) 0.0461(11) 0.103(5) Uani 0.5 1 d D . P B 2
H36D H 0.927908 1.232119 0.031018 0.154 Uiso 0.5 1 calc R U P B 2
H36E H 0.964768 1.308715 0.023428 0.154 Uiso 0.5 1 calc R U P B 2
H36F H 0.960157 1.291366 0.086136 0.154 Uiso 0.5 1 calc R U P B 2
C37 C 0.6085(4) 0.9614(3) 0.2746(3) 0.0343(14) Uani 1 1 d D . . . .
C38 C 0.5690(3) 0.9645(3) 0.3025(3) 0.0357(13) Uani 1 1 d D . . . .
C39 C 0.5159(4) 0.9715(4) 0.3388(3) 0.0446(16) Uani 1 1 d . . . . .
C40 C 0.5077(5) 0.9540(5) 0.3925(4) 0.067(2) Uani 1 1 d . . . . .
H40 H 0.536031 0.936595 0.406925 0.080 Uiso 1 1 calc R U . . .
C41 C 0.4575(6) 0.9624(6) 0.4249(4) 0.083(3) Uani 1 1 d . . . . .
H41 H 0.451845 0.951335 0.461859 0.099 Uiso 1 1 calc R U . . .
C42 C 0.4159(6) 0.9868(6) 0.4029(5) 0.084(3) Uani 1 1 d . . . . .
H42 H 0.381338 0.991781 0.425094 0.101 Uiso 1 1 calc R U . . .
C43 C 0.4229(5) 1.0038(6) 0.3508(5) 0.079(3) Uani 1 1 d . . . . .
H43 H 0.393427 1.020079 0.336320 0.095 Uiso 1 1 calc R U . . .
C44 C 0.4744(5) 0.9971(5) 0.3186(4) 0.063(2) Uani 1 1 d . . . . .
H44 H 0.480956 1.010329 0.282485 0.075 Uiso 1 1 calc R U . . .
C45 C 0.5883(4) 0.7543(4) 0.0025(3) 0.0386(15) Uani 1 1 d . . . . .
C46 C 0.5802(3) 0.7288(3) -0.0452(3) 0.0324(13) Uani 1 1 d . . . . .
C47 C 0.5692(3) 0.6957(3) -0.1044(3) 0.0327(13) Uani 1 1 d . . . . .
C48 C 0.5098(4) 0.6341(3) -0.1240(3) 0.0392(15) Uani 1 1 d . . . . .
H48 H 0.476868 0.614116 -0.098142 0.047 Uiso 1 1 calc R U . . .
C49 C 0.4994(4) 0.6027(4) -0.1806(3) 0.0431(16) Uani 1 1 d . . . . .
H49 H 0.459719 0.560680 -0.193614 0.052 Uiso 1 1 calc R U . . .
C50 C 0.5460(4) 0.6318(4) -0.2180(3) 0.0496(18) Uani 1 1 d . . . . .
H50 H 0.537862 0.610529 -0.257200 0.060 Uiso 1 1 calc R U . . .
C51 C 0.6047(4) 0.6917(4) -0.1995(3) 0.056(2) Uani 1 1 d . . . . .
H51 H 0.636850 0.711109 -0.226007 0.067 Uiso 1 1 calc R U . . .
C52 C 0.6173(4) 0.7238(3) -0.1433(3) 0.0442(16) Uani 1 1 d . . . . .
H52 H 0.658438 0.764759 -0.130862 0.053 Uiso 1 1 calc R U . . .
C53 C 0.9146(3) 0.9458(3) 0.1723(2) 0.0294(12) Uani 1 1 d . . . . .
C54 C 0.9659(3) 0.9392(3) 0.1625(3) 0.0326(13) Uani 1 1 d . . . . .
C55 C 1.0264(3) 0.9281(3) 0.1502(3) 0.0344(13) Uani 1 1 d . . . . .
C56 C 1.0813(4) 0.9498(4) 0.1928(3) 0.0525(19) Uani 1 1 d . . . . .
H56 H 1.078588 0.970696 0.230211 0.063 Uiso 1 1 calc R U . . .
C57 C 1.1398(4) 0.9409(5) 0.1802(4) 0.059(2) Uani 1 1 d . . . . .
H57 H 1.177604 0.956361 0.208784 0.071 Uiso 1 1 calc R U . . .
C58 C 1.1429(4) 0.9096(4) 0.1262(3) 0.0525(19) Uani 1 1 d . . . . .
H58 H 1.183182 0.903732 0.117582 0.063 Uiso 1 1 calc R U . . .
C59 C 1.0880(4) 0.8865(4) 0.0846(3) 0.0446(16) Uani 1 1 d . . . . .
H59 H 1.090082 0.863640 0.047860 0.053 Uiso 1 1 calc R U . . .
C60 C 1.0300(4) 0.8965(4) 0.0960(3) 0.0389(14) Uani 1 1 d . . . . .
H60 H 0.992965 0.881751 0.066880 0.047 Uiso 1 1 calc R U . . .
C61 C 0.7581(3) 1.1162(4) 0.0349(3) 0.0402(15) Uani 1 1 d D . . . .
C62 C 0.7594(3) 1.1535(3) 0.0092(3) 0.0382(14) Uani 1 1 d D . . . .
C63 C 0.7617(5) 1.2021(4) -0.0268(4) 0.0554(19) Uani 1 1 d . . . . .
C64 C 0.7052(6) 1.2158(5) -0.0328(4) 0.077(3) Uani 1 1 d . . . . .
H64 H 0.663957 1.192377 -0.015429 0.093 Uiso 1 1 calc R U . . .
C65 C 0.7089(8) 1.2638(7) -0.0643(6) 0.115(4) Uani 1 1 d . . . . .
H65 H 0.670464 1.273271 -0.068618 0.138 Uiso 1 1 calc R U . . .
C66 C 0.7694(10) 1.2970(8) -0.0889(7) 0.137(6) Uani 1 1 d . . . . .
H66 H 0.773301 1.331532 -0.108490 0.164 Uiso 1 1 calc R U . . .
C67 C 0.8228(9) 1.2821(8) -0.0859(7) 0.136(6) Uani 1 1 d . . . . .
H67 H 0.862779 1.303614 -0.105434 0.164 Uiso 1 1 calc R U . . .
C68 C 0.8196(6) 1.2352(6) -0.0543(5) 0.087(3) Uani 1 1 d . . . . .
H68 H 0.858219 1.225675 -0.051399 0.105 Uiso 1 1 calc R U . . .
C69 C 0.4808(5) 0.2857(4) 0.4676(4) 0.073(3) Uani 1 1 d D . . . .
H69A H 0.449952 0.307761 0.468613 0.088 Uiso 1 1 calc R U . . .
H69B H 0.509997 0.302491 0.504664 0.088 Uiso 1 1 calc R U . . .
C70 C 0.4366(4) 0.2101(4) 0.4595(5) 0.072(2) Uani 1 1 d D . . . .
H70A H 0.404452 0.200042 0.490015 0.086 Uiso 1 1 calc R U . . .
H70B H 0.407913 0.193474 0.422219 0.086 Uiso 1 1 calc R U . . .
C71 C 0.4804(6) 0.1737(5) 0.4613(5) 0.088(3) Uani 1 1 d D . . . .
H71A H 0.512005 0.183200 0.430961 0.131 Uiso 1 1 calc R U . . .
H71B H 0.449935 0.125272 0.455458 0.131 Uiso 1 1 calc R U . . .
H71C H 0.507738 0.188949 0.498623 0.131 Uiso 1 1 calc R U . . .
C72 C 0.4306(4) 0.3913(4) 0.3921(3) 0.0422(15) Uani 1 1 d . . . . .
H72A H 0.455377 0.440326 0.393645 0.051 Uiso 1 1 calc R U . . .
H72B H 0.421975 0.383330 0.431512 0.051 Uiso 1 1 calc R U . . .
C73 C 0.3629(4) 0.3612(4) 0.3552(3) 0.0520(18) Uani 1 1 d . . . . .
H73A H 0.336057 0.385971 0.368894 0.062 Uiso 1 1 calc R U . . .
H73B H 0.372733 0.366914 0.315440 0.062 Uiso 1 1 calc R U . . .
C74 C 0.3192(4) 0.2885(5) 0.3553(4) 0.071(3) Uani 1 1 d . . . . .
H74A H 0.346243 0.263929 0.343758 0.107 Uiso 1 1 calc R U . . .
H74B H 0.277551 0.271009 0.328255 0.107 Uiso 1 1 calc R U . . .
H74C H 0.305177 0.282846 0.393827 0.107 Uiso 1 1 calc R U . . .
C75 C 0.6478(4) 0.5623(3) 0.1079(3) 0.0397(15) Uani 1 1 d . . . . .
H75A H 0.652147 0.547194 0.067221 0.048 Uiso 1 1 calc R U . . .
H75B H 0.687571 0.607010 0.121926 0.048 Uiso 1 1 calc R U . . .
C76 C 0.5804(4) 0.5666(4) 0.1133(3) 0.0485(17) Uani 1 1 d . . . . .
H76A H 0.541049 0.521041 0.101858 0.058 Uiso 1 1 calc R U . . .
H76B H 0.576973 0.594484 0.086794 0.058 Uiso 1 1 calc R U . . .
C77 C 0.5743(5) 0.5967(5) 0.1741(4) 0.062(2) Uani 1 1 d . . . . .
H77A H 0.577170 0.569006 0.200419 0.093 Uiso 1 1 calc R U . . .
H77B H 0.529410 0.598153 0.175660 0.093 Uiso 1 1 calc R U . . .
H77C H 0.612365 0.642361 0.185166 0.093 Uiso 1 1 calc R U . . .
C78 C 0.7606(8) 0.4748(8) 0.0784(7) 0.075(4) Uani 0.7 1 d D . P C 1
H78A H 0.774296 0.493453 0.043282 0.090 Uiso 0.7 1 calc R U P C 1
H78B H 0.710194 0.443324 0.072047 0.090 Uiso 0.7 1 calc R U P C 1
C79 C 0.8008(9) 0.4347(8) 0.0868(6) 0.090(4) Uani 0.7 1 d D . P C 1
H79A H 0.850849 0.465348 0.098394 0.108 Uiso 0.7 1 calc R U P C 1
H79B H 0.781510 0.407553 0.116499 0.108 Uiso 0.7 1 calc R U P C 1
C80 C 0.7916(11) 0.3899(11) 0.0291(8) 0.145(8) Uani 0.7 1 d D . P C 1
H80A H 0.744353 0.352528 0.022962 0.218 Uiso 0.7 1 calc R U P C 1
H80B H 0.825783 0.372116 0.028410 0.218 Uiso 0.7 1 calc R U P C 1
H80C H 0.798757 0.415883 -0.001204 0.218 Uiso 0.7 1 calc R U P C 1
C78B C 0.7403(18) 0.4716(19) 0.0783(17) 0.075(4) Uani 0.3 1 d D . P C 2
H78C H 0.699307 0.470406 0.057891 0.090 Uiso 0.3 1 calc R U P C 2
H78D H 0.725785 0.429092 0.092338 0.090 Uiso 0.3 1 calc R U P C 2
C79B C 0.7987(16) 0.483(2) 0.0400(15) 0.090(4) Uani 0.3 1 d D . P C 2
H79C H 0.792324 0.437271 0.022583 0.108 Uiso 0.3 1 calc R U P C 2
H79D H 0.787765 0.500992 0.008408 0.108 Uiso 0.3 1 calc R U P C 2
C80B C 0.8758(18) 0.524(3) 0.056(2) 0.145(8) Uani 0.3 1 d D . P C 2
H80D H 0.884076 0.559386 0.089353 0.218 Uiso 0.3 1 calc R U P C 2
H80E H 0.897977 0.544325 0.023742 0.218 Uiso 0.3 1 calc R U P C 2
H80F H 0.895812 0.495034 0.065310 0.218 Uiso 0.3 1 calc R U P C 2
C81 C 0.7603(4) 0.8304(3) 0.4947(3) 0.0405(15) Uani 1 1 d . . . . .
H81A H 0.776721 0.798373 0.504042 0.049 Uiso 1 1 calc R U . . .
H81B H 0.748016 0.850429 0.530545 0.049 Uiso 1 1 calc R U . . .
C82 C 0.8171(4) 0.8842(4) 0.4713(3) 0.0502(18) Uani 1 1 d . . . . .
H82A H 0.801151 0.917009 0.463271 0.060 Uiso 1 1 calc R U . . .
H82B H 0.828047 0.864275 0.434690 0.060 Uiso 1 1 calc R U . . .
C83 C 0.8833(4) 0.9206(4) 0.5135(4) 0.064(2) Uani 1 1 d . . . . .
H83A H 0.872850 0.941323 0.549400 0.095 Uiso 1 1 calc R U . . .
H83B H 0.919972 0.955384 0.496859 0.095 Uiso 1 1 calc R U . . .
H83C H 0.899334 0.888177 0.521285 0.095 Uiso 1 1 calc R U . . .
C84 C 0.5947(4) 0.7233(4) 0.3338(3) 0.0432(16) Uani 1 1 d . . . . .
H84A H 0.595414 0.690163 0.301112 0.052 Uiso 1 1 calc R U . . .
H84B H 0.633141 0.767812 0.331872 0.052 Uiso 1 1 calc R U . . .
C85 C 0.5268(4) 0.7257(4) 0.3301(3) 0.0481(17) Uani 1 1 d . . . . .
H85A H 0.516554 0.730119 0.290838 0.058 Uiso 1 1 calc R U . . .
H85B H 0.489436 0.682847 0.337073 0.058 Uiso 1 1 calc R U . . .
C86 C 0.5255(8) 0.7808(7) 0.3707(6) 0.130(6) Uani 1 1 d . . . . .
H86A H 0.528487 0.773236 0.409760 0.194 Uiso 1 1 calc R U . . .
H86B H 0.481911 0.783263 0.363013 0.194 Uiso 1 1 calc R U . . .
H86C H 0.565226 0.823064 0.366782 0.194 Uiso 1 1 calc R U . . .
C87 C 0.8370(5) 0.6614(4) 0.6845(3) 0.0576(19) Uani 1 1 d D . . . .
H87A H 0.786395 0.637951 0.672151 0.069 Uiso 1 1 calc R U . D 1
H87B H 0.852553 0.710315 0.688942 0.069 Uiso 1 1 calc R U . D 1
C88 C 0.8498(12) 0.6457(12) 0.7412(6) 0.076(4) Uani 0.5 1 d D . P E 1
H88A H 0.899585 0.672522 0.756012 0.092 Uiso 0.5 1 calc R U P E 1
H88B H 0.837727 0.597507 0.736790 0.092 Uiso 0.5 1 calc R U P E 1
C89 C 0.803(4) 0.663(5) 0.783(3) 0.15(3) Uani 0.5 1 d D . P E 1
H89A H 0.780104 0.684787 0.764301 0.223 Uiso 0.5 1 calc R U P E 1
H89B H 0.832174 0.694494 0.817407 0.223 Uiso 0.5 1 calc R U P E 1
H89C H 0.768018 0.622420 0.793514 0.223 Uiso 0.5 1 calc R U P E 1
C88B C 0.8031(12) 0.6136(10) 0.7209(8) 0.076(4) Uani 0.5 1 d D . P E 2
H88C H 0.837196 0.602867 0.739464 0.092 Uiso 0.5 1 calc R U P E 2
H88D H 0.765732 0.571518 0.698319 0.092 Uiso 0.5 1 calc R U P E 2
C89B C 0.772(5) 0.648(5) 0.766(3) 0.15(3) Uani 0.5 1 d D . P E 2
H89D H 0.808645 0.692525 0.783902 0.223 Uiso 0.5 1 calc R U P E 2
H89E H 0.754600 0.620604 0.795581 0.223 Uiso 0.5 1 calc R U P E 2
H89F H 0.733937 0.652134 0.747653 0.223 Uiso 0.5 1 calc R U P E 2
C90 C 0.8743(4) 0.4987(4) 0.6405(3) 0.0463(18) Uani 1 1 d . . . . .
H90A H 0.913858 0.540941 0.660445 0.056 Uiso 1 1 calc R U . . .
H90B H 0.891699 0.477870 0.608516 0.056 Uiso 1 1 calc R U . . .
C91 C 0.8439(4) 0.4520(4) 0.6811(3) 0.0498(18) Uani 1 1 d . . . . .
H91A H 0.802631 0.411103 0.661372 0.060 Uiso 1 1 calc R U . . .
H91B H 0.828390 0.473954 0.713668 0.060 Uiso 1 1 calc R U . . .
C92 C 0.8974(5) 0.4323(5) 0.7036(4) 0.065(2) Uani 1 1 d . . . . .
H92A H 0.907069 0.404236 0.672295 0.098 Uiso 1 1 calc R U . . .
H92B H 0.878740 0.407142 0.734166 0.098 Uiso 1 1 calc R U . . .
H92C H 0.940583 0.472903 0.718614 0.098 Uiso 1 1 calc R U . . .
C93 C 0.9031(5) 0.3295(4) 0.4164(5) 0.085(3) Uani 1 1 d . . . . .
H93A H 0.948202 0.340959 0.399910 0.102 Uiso 1 1 calc R U . . .
H93B H 0.911250 0.362329 0.452382 0.102 Uiso 1 1 calc R U . . .
C94 C 0.8746(7) 0.2619(5) 0.4283(5) 0.093(4) Uani 1 1 d . . . . .
H94A H 0.832517 0.254014 0.448799 0.111 Uiso 1 1 calc R U . . .
H94B H 0.909284 0.260380 0.454878 0.111 Uiso 1 1 calc R U . . .
C95 C 0.8554(7) 0.2061(5) 0.3796(6) 0.103(4) Uani 1 1 d . . . . .
H95A H 0.815417 0.201665 0.356060 0.155 Uiso 1 1 calc R U . . .
H95B H 0.842988 0.164406 0.393715 0.155 Uiso 1 1 calc R U . . .
H95C H 0.895022 0.214734 0.356562 0.155 Uiso 1 1 calc R U . . .
C96 C 0.9011(14) 0.3188(8) 0.2554(8) 0.129(5) Uani 0.7 1 d D . P F 1
H96A H 0.851472 0.302255 0.241748 0.154 Uiso 0.7 1 calc R U P F 1
H96B H 0.905662 0.284171 0.272951 0.154 Uiso 0.7 1 calc R U P F 1
C97 C 0.9476(13) 0.3347(15) 0.2052(10) 0.193(10) Uani 0.7 1 d D . P F 1
H97A H 0.946066 0.293735 0.181226 0.231 Uiso 0.7 1 calc R U P F 1
H97B H 0.996655 0.367443 0.218562 0.231 Uiso 0.7 1 calc R U P F 1
C98 C 0.9089(17) 0.3656(15) 0.1739(9) 0.198(10) Uani 0.7 1 d D . P F 1
H98A H 0.931850 0.379137 0.139648 0.297 Uiso 0.7 1 calc R U P F 1
H98B H 0.860300 0.332087 0.162761 0.297 Uiso 0.7 1 calc R U P F 1
H98C H 0.910263 0.404884 0.199636 0.297 Uiso 0.7 1 calc R U P F 1
C96B C 0.907(3) 0.323(2) 0.252(2) 0.129(5) Uani 0.3 1 d D . P F 2
H96C H 0.895938 0.331123 0.214520 0.154 Uiso 0.3 1 calc R U P F 2
H96D H 0.866016 0.283612 0.260856 0.154 Uiso 0.3 1 calc R U P F 2
C97B C 0.973(3) 0.310(3) 0.250(3) 0.193(10) Uani 0.3 1 d D . P F 2
H97C H 0.977144 0.304935 0.290741 0.231 Uiso 0.3 1 calc R U P F 2
H97D H 0.950805 0.262593 0.228896 0.231 Uiso 0.3 1 calc R U P F 2
C98B C 1.050(3) 0.329(3) 0.237(3) 0.198(10) Uani 0.3 1 d D . P F 2
H98D H 1.051697 0.318093 0.195804 0.297 Uiso 0.3 1 calc R U P F 2
H98E H 1.067364 0.302980 0.256211 0.297 Uiso 0.3 1 calc R U P F 2
H98F H 1.079074 0.376748 0.251498 0.297 Uiso 0.3 1 calc R U P F 2
C99 C 1.0860(5) 0.7980(5) 0.2875(4) 0.075(3) Uani 1 1 d D . . . .
H99A H 1.102609 0.843999 0.310205 0.090 Uiso 1 1 calc R U . G 1
H99B H 1.044304 0.787635 0.261982 0.090 Uiso 1 1 calc R U . G 1
C100 C 1.1432(14) 0.7942(13) 0.2516(16) 0.123(8) Uani 0.5 1 d D . P H 1
H10C H 1.187974 0.816655 0.276114 0.148 Uiso 0.5 1 calc R U P H 1
H10D H 1.148085 0.819599 0.220542 0.148 Uiso 0.5 1 calc R U P H 1
C101 C 1.1305(17) 0.7228(13) 0.2246(14) 0.131(8) Uani 0.5 1 d D . P H 1
H10E H 1.161797 0.710906 0.245051 0.197 Uiso 0.5 1 calc R U P H 1
H10F H 1.139742 0.720777 0.184276 0.197 Uiso 0.5 1 calc R U P H 1
H10G H 1.081953 0.691134 0.227379 0.197 Uiso 0.5 1 calc R U P H 1
C00B C 1.1081(13) 0.7652(16) 0.2345(9) 0.123(8) Uani 0.5 1 d D . P H 2
H00A H 1.109732 0.787699 0.201989 0.148 Uiso 0.5 1 calc R U P H 2
H00B H 1.074712 0.717077 0.222972 0.148 Uiso 0.5 1 calc R U P H 2
C01B C 1.1814(14) 0.7734(18) 0.2520(14) 0.131(8) Uani 0.5 1 d D . P H 2
H01A H 1.213163 0.821128 0.265650 0.197 Uiso 0.5 1 calc R U P H 2
H01B H 1.199073 0.755776 0.218784 0.197 Uiso 0.5 1 calc R U P H 2
H01C H 1.178481 0.748630 0.282599 0.197 Uiso 0.5 1 calc R U P H 2
C102 C 1.1079(4) 0.8450(4) 0.4493(4) 0.066(2) Uani 1 1 d D . . . .
H10H H 1.147837 0.855881 0.425640 0.079 Uiso 1 1 calc R U . . .
H10I H 1.107354 0.811850 0.471741 0.079 Uiso 1 1 calc R U . . .
C103 C 1.1159(6) 0.9081(5) 0.4894(5) 0.107(4) Uani 1 1 d D . . . .
H10J H 1.161742 0.930431 0.512428 0.128 Uiso 1 1 calc R U . . .
H10K H 1.112127 0.939950 0.467490 0.128 Uiso 1 1 calc R U . . .
C104 C 1.0581(6) 0.8851(8) 0.5268(5) 0.156(8) Uani 1 1 d D . . . .
H10L H 1.014359 0.875766 0.505689 0.234 Uiso 1 1 calc R U . . .
H10M H 1.068159 0.920297 0.560778 0.234 Uiso 1 1 calc R U . . .
H10N H 1.053770 0.844190 0.538600 0.234 Uiso 1 1 calc R U . . .
C105 C 0.5825(3) 0.5310(3) 0.3146(2) 0.0287(12) Uani 1 1 d . . . . .
C106 C 0.5297(3) 0.5352(3) 0.3189(3) 0.0321(13) Uani 1 1 d . . . . .
C107 C 0.4655(3) 0.5423(3) 0.3236(3) 0.0415(15) Uani 1 1 d . . . . .
C108 C 0.4491(4) 0.5649(4) 0.3763(4) 0.0477(17) Uani 1 1 d . . . . .
H108 H 0.479314 0.575150 0.409771 0.057 Uiso 1 1 calc R U . . .
C109 C 0.3893(4) 0.5728(5) 0.3806(5) 0.069(2) Uani 1 1 d . . . . .
H109 H 0.378035 0.587845 0.417035 0.082 Uiso 1 1 calc R U . . .
C110 C 0.3465(5) 0.5591(5) 0.3331(6) 0.080(3) Uani 1 1 d . . . . .
H110 H 0.305455 0.564834 0.336437 0.096 Uiso 1 1 calc R U . . .
C111 C 0.3617(4) 0.5369(5) 0.2798(5) 0.078(3) Uani 1 1 d . . . . .
H111 H 0.331119 0.527678 0.246923 0.094 Uiso 1 1 calc R U . . .
C112 C 0.4223(4) 0.5277(4) 0.2740(4) 0.063(2) Uani 1 1 d . . . . .
H112 H 0.433220 0.512102 0.237557 0.076 Uiso 1 1 calc R U . . .
C113 C 0.7475(4) 0.3908(4) 0.4725(3) 0.0510(18) Uani 1 1 d D . . . .
C114 C 0.7449(3) 0.3528(3) 0.4997(3) 0.0449(16) Uani 1 1 d D . . . .
C115 C 0.7408(4) 0.3033(4) 0.5339(4) 0.0509(18) Uani 1 1 d . . . . .
C116 C 0.6757(5) 0.2512(6) 0.5379(6) 0.098(4) Uani 1 1 d . . . . .
H116 H 0.635059 0.249391 0.519999 0.117 Uiso 1 1 calc R U . . .
C117 C 0.6699(7) 0.2023(7) 0.5676(6) 0.117(5) Uani 1 1 d . . . . .
H117 H 0.625276 0.166458 0.569451 0.141 Uiso 1 1 calc R U . . .
C118 C 0.7279(7) 0.2048(6) 0.5946(5) 0.087(3) Uani 1 1 d . . . . .
H118 H 0.723471 0.170434 0.614577 0.105 Uiso 1 1 calc R U . . .
C119 C 0.7918(5) 0.2566(5) 0.5927(4) 0.064(2) Uani 1 1 d . . . . .
H119 H 0.831858 0.259114 0.612201 0.076 Uiso 1 1 calc R U . . .
C120 C 0.7984(4) 0.3056(4) 0.5625(4) 0.0536(19) Uani 1 1 d . . . . .
H120 H 0.843290 0.341463 0.561234 0.064 Uiso 1 1 calc R U . . .
C121 C 0.8729(3) 0.7430(3) 0.5071(3) 0.0355(14) Uani 1 1 d . . . . .
C122 C 0.8868(3) 0.7714(3) 0.5569(3) 0.0326(13) Uani 1 1 d . . . . .
C123 C 0.9051(3) 0.8058(3) 0.6153(3) 0.0367(14) Uani 1 1 d . . . . .
C124 C 0.8678(4) 0.8378(3) 0.6423(3) 0.0444(16) Uani 1 1 d . . . . .
H124 H 0.829945 0.838136 0.621618 0.053 Uiso 1 1 calc R U . . .
C125 C 0.8864(5) 0.8693(4) 0.6997(3) 0.060(2) Uani 1 1 d . . . . .
H125 H 0.861319 0.891370 0.718252 0.072 Uiso 1 1 calc R U . . .
C126 C 0.9409(5) 0.8686(4) 0.7295(4) 0.068(2) Uani 1 1 d . . . . .
H126 H 0.952713 0.889439 0.768820 0.082 Uiso 1 1 calc R U . . .
C127 C 0.9785(4) 0.8381(5) 0.7032(3) 0.063(2) Uani 1 1 d . . . . .
H127 H 1.016416 0.838370 0.724172 0.076 Uiso 1 1 calc R U . . .
C128 C 0.9613(4) 0.8071(4) 0.6462(3) 0.0503(18) Uani 1 1 d . . . . .
H128 H 0.987852 0.786530 0.627990 0.060 Uiso 1 1 calc R U . . .
C129 C 0.9190(8) 0.5562(11) 0.2425(6) 0.041(3) Uani 0.7 1 d D . P A 1
C130 C 0.9473(5) 0.5636(6) 0.2002(5) 0.047(2) Uani 0.7 1 d D . P A 1
C131 C 0.9782(6) 0.5672(6) 0.1441(5) 0.052(2) Uani 0.7 1 d . . P A 1
C132 C 0.9503(6) 0.5857(7) 0.1008(5) 0.060(2) Uani 0.7 1 d . . P A 1
H132 H 0.914036 0.598331 0.108014 0.071 Uiso 0.7 1 calc R U P A 1
C133 C 0.9750(7) 0.5857(8) 0.0482(5) 0.074(3) Uani 0.7 1 d . . P A 1
H133 H 0.954935 0.597352 0.018851 0.089 Uiso 0.7 1 calc R U P A 1
C134 C 1.0278(8) 0.5692(10) 0.0370(6) 0.096(4) Uani 0.7 1 d . . P A 1
H134 H 1.043590 0.568164 -0.000157 0.115 Uiso 0.7 1 calc R U P A 1
C135 C 1.0580(8) 0.5542(10) 0.0789(6) 0.092(4) Uani 0.7 1 d . . P A 1
H135 H 1.096894 0.545620 0.071666 0.110 Uiso 0.7 1 calc R U P A 1
C136 C 1.0324(7) 0.5512(9) 0.1328(6) 0.078(3) Uani 0.7 1 d . . P A 1
H136 H 1.052168 0.538298 0.161393 0.094 Uiso 0.7 1 calc R U P A 1
C137 C 0.936(2) 0.563(3) 0.2309(18) 0.041(3) Uani 0.3 1 d . . P A 2
C138 C 0.9052(12) 0.4913(13) 0.2158(11) 0.047(2) Uani 0.3 1 d . . P A 2
C139 C 0.9044(13) 0.4401(15) 0.1716(11) 0.052(2) Uani 0.3 1 d . . P A 2
C140 C 0.8422(15) 0.3746(15) 0.1542(12) 0.060(2) Uani 0.3 1 d . . P A 2
H140 H 0.799375 0.368131 0.169284 0.071 Uiso 0.3 1 calc R U P A 2
C141 C 0.8449(17) 0.3217(19) 0.1159(13) 0.074(3) Uani 0.3 1 d . . P A 2
H141 H 0.807505 0.277557 0.109527 0.089 Uiso 0.3 1 calc R U P A 2
C142 C 0.9007(19) 0.336(2) 0.0896(14) 0.096(4) Uani 0.3 1 d . . P A 2
H142 H 0.900102 0.302306 0.059306 0.115 Uiso 0.3 1 calc R U P A 2
C143 C 0.9614(19) 0.396(2) 0.1021(14) 0.092(4) Uani 0.3 1 d . . P A 2
H143 H 1.000275 0.401755 0.080969 0.110 Uiso 0.3 1 calc R U P A 2
C144 C 0.9662(17) 0.448(2) 0.1440(13) 0.078(3) Uani 0.3 1 d . . P A 2
H144 H 1.009023 0.487431 0.154689 0.094 Uiso 0.3 1 calc R U P A 2
F1 F 0.3113(4) 0.0598(4) 0.3909(4) 0.126(3) Uani 1 1 d . . . . .
F2 F 0.2819(4) 0.0246(5) 0.2995(4) 0.141(3) Uani 1 1 d . . . . .
F3 F 0.1707(5) -0.0235(6) 0.3197(4) 0.180(5) Uani 1 1 d . . . . .
F4 F 0.2029(5) 0.0086(6) 0.4125(4) 0.151(4) Uani 1 1 d . . . . .
F5 F 0.2489(5) -0.0495(4) 0.3595(5) 0.160(4) Uani 1 1 d . . . . .
F6 F 0.2373(6) 0.0830(5) 0.3525(5) 0.187(5) Uani 1 1 d . . . . .
F7 F 0.7577(8) 0.4907(6) 0.8244(7) 0.257(9) Uani 1 1 d . . . . .
F8 F 0.8200(6) 0.5904(5) 0.8726(6) 0.194(5) Uani 1 1 d . . . . .
F9 F 0.8567(9) 0.5158(14) 0.8363(6) 0.362(14) Uani 1 1 d . . . . .
F10 F 0.8673(9) 0.5406(6) 0.9156(9) 0.318(12) Uani 1 1 d . . . . .
F11 F 0.7828(5) 0.4445(4) 0.8850(5) 0.170(5) Uani 1 1 d . . . . .
F12 F 0.7557(13) 0.5217(9) 0.9097(9) 0.336(13) Uani 1 1 d . . . . .
I1 I 0.71737(2) 0.94449(2) 0.12156(2) 0.02497(8) Uani 1 1 d . . . . .
I2 I 0.78078(2) 0.55556(2) 0.38334(2) 0.02989(9) Uani 1 1 d . . . . .
O1 O 0.4504(2) 0.7870(2) 0.2196(2) 0.0427(12) Uani 1 1 d . . . . .
O2 O 0.4269(2) 0.7129(2) 0.1205(2) 0.0455(12) Uani 1 1 d . . . . .
O3 O 0.7691(3) 0.9789(3) 0.3853(2) 0.0628(15) Uani 1 1 d . . . . .
O4 O 0.8719(3) 0.9695(3) 0.3593(2) 0.0507(13) Uani 1 1 d . . . . .
O5 O 0.6143(2) 1.1380(2) 0.2434(2) 0.0410(11) Uani 1 1 d . . . . .
O6 O 0.6752(2) 1.1957(2) 0.1626(2) 0.0436(11) Uani 1 1 d . . . . .
O7 O 0.6572(2) 1.0027(2) -0.09924(18) 0.0323(9) Uani 1 1 d . . . . .
O8 O 0.5817(2) 0.8764(2) -0.12779(17) 0.0353(10) Uani 1 1 d . . . . .
O9 O 0.7231(3) 0.6824(2) 0.0261(2) 0.0523(14) Uani 1 1 d . . . . .
O10 O 0.8476(3) 0.7515(3) 0.0752(2) 0.0495(13) Uani 1 1 d . . . . .
O11 O 1.0204(2) 1.1018(2) 0.11919(17) 0.0328(9) Uani 1 1 d . . . . .
O12 O 0.9850(2) 1.1669(2) 0.0596(2) 0.0454(12) Uani 1 1 d D . . . .
O13 O 0.5242(3) 0.3022(2) 0.4225(2) 0.0505(12) Uani 1 1 d . . . . .
O14 O 0.4726(2) 0.3595(2) 0.3669(2) 0.0434(11) Uani 1 1 d . . . . .
O15 O 0.6486(2) 0.5142(2) 0.14199(18) 0.0328(9) Uani 1 1 d . . . . .
O16 O 0.7713(2) 0.5295(2) 0.12542(19) 0.0418(11) Uani 1 1 d D . . . .
O17 O 0.6985(2) 0.7945(2) 0.45358(18) 0.0333(9) Uani 1 1 d . . . . .
O18 O 0.6045(2) 0.7043(2) 0.38749(17) 0.0323(9) Uani 1 1 d . . . . .
O19 O 0.8746(2) 0.6407(2) 0.6404(2) 0.0432(11) Uani 1 1 d . . . . .
O20 O 0.8194(2) 0.5127(2) 0.6184(2) 0.0388(11) Uani 1 1 d . . . . .
O21 O 0.8528(3) 0.3327(3) 0.3754(3) 0.0650(17) Uani 1 1 d . . . . .
O22 O 0.9260(3) 0.3823(3) 0.2972(3) 0.075(2) Uani 1 1 d D . . . .
O23 O 1.0673(2) 0.7494(3) 0.3263(2) 0.0456(11) Uani 1 1 d . . . . .
O24 O 1.0432(2) 0.8171(2) 0.4127(2) 0.0438(11) Uani 1 1 d . . . . .
P1 P 0.48130(8) 0.77873(8) 0.16096(7) 0.0311(3) Uani 1 1 d . . . . .
P2 P 0.80503(9) 0.96716(8) 0.33058(7) 0.0322(3) Uani 1 1 d . . . . .
P3 P 0.65582(8) 1.13198(8) 0.19030(7) 0.0315(3) Uani 1 1 d . . . . .
P4 P 0.63171(8) 0.93435(8) -0.07762(6) 0.0265(3) Uani 1 1 d . . . . .
P5 P 0.77649(9) 0.75314(8) 0.06126(7) 0.0312(3) Uani 1 1 d . . . . .
P6 P 0.95590(8) 1.10684(8) 0.09261(6) 0.0275(3) Uani 1 1 d . . . . .
P7 P 0.54246(8) 0.36678(8) 0.39634(7) 0.0330(3) Uani 1 1 d . . . . .
P8 P 0.71972(8) 0.52627(8) 0.17326(7) 0.0300(3) Uani 1 1 d . . . . .
P9 P 0.67708(8) 0.72210(7) 0.41790(6) 0.0261(3) Uani 1 1 d . . . . .
P10 P 0.83816(8) 0.57678(8) 0.59154(7) 0.0321(3) Uani 1 1 d . . . . .
P11 P 0.87535(10) 0.39097(10) 0.34096(10) 0.0523(5) Uani 1 1 d . . . . .
P12 P 1.01305(8) 0.74692(9) 0.37123(7) 0.0349(4) Uani 1 1 d . . . . .
P13 P 0.24160(16) 0.01739(15) 0.35651(12) 0.0766(7) Uani 1 1 d . . . . .
P14 P 0.80758(16) 0.51471(17) 0.87403(15) 0.0886(9) Uani 1 1 d . . . . .
S1 S 0.56602(8) 0.76954(7) 0.18374(7) 0.0291(3) Uani 1 1 d . . . . .
S2 S 0.48884(8) 0.85033(7) 0.11786(7) 0.0297(3) Uani 1 1 d . . . . .
S3 S 0.74790(8) 0.87518(8) 0.28245(7) 0.0304(3) Uani 1 1 d . . . . .
S4 S 0.83205(8) 1.04785(7) 0.29441(6) 0.0296(3) Uani 1 1 d . . . . .
S5 S 0.74875(8) 1.13959(7) 0.21609(7) 0.0317(3) Uani 1 1 d . . . . .
S6 S 0.58683(8) 1.04937(8) 0.13669(7) 0.0344(3) Uani 1 1 d . . . . .
S7 S 0.57039(7) 0.93138(8) -0.01400(6) 0.0289(3) Uani 1 1 d . . . . .
S8 S 0.72045(8) 0.92724(8) -0.06513(6) 0.0286(3) Uani 1 1 d . . . . .
S9 S 0.72961(8) 0.76129(7) 0.13289(6) 0.0271(3) Uani 1 1 d . . . . .
S10 S 0.80430(8) 0.82361(7) 0.01326(6) 0.0276(3) Uani 1 1 d . . . . .
S11 S 0.91058(7) 1.12751(7) 0.16120(6) 0.0276(3) Uani 1 1 d . . . . .
S12 S 0.90096(7) 1.02677(8) 0.03049(6) 0.0297(3) Uani 1 1 d . . . . .
S13 S 0.58154(8) 0.44866(8) 0.45987(7) 0.0340(3) Uani 1 1 d . . . . .
S14 S 0.59925(8) 0.35749(7) 0.33242(7) 0.0329(3) Uani 1 1 d . . . . .
S15 S 0.69449(9) 0.44513(8) 0.20794(7) 0.0332(3) Uani 1 1 d . . . . .
S16 S 0.76564(8) 0.61802(8) 0.22248(7) 0.0339(3) Uani 1 1 d . . . . .
S17 S 0.74614(7) 0.72570(7) 0.36040(6) 0.0270(3) Uani 1 1 d . . . . .
S18 S 0.65655(8) 0.65797(8) 0.47237(6) 0.0294(3) Uani 1 1 d . . . . .
S19 S 0.74504(8) 0.56662(8) 0.56310(7) 0.0336(3) Uani 1 1 d . . . . .
S20 S 0.91203(8) 0.58593(8) 0.53803(7) 0.0342(3) Uani 1 1 d . . . . .
S21 S 0.93374(9) 0.47946(9) 0.39339(9) 0.0450(4) Uani 1 1 d . . . . .
S22 S 0.78503(10) 0.37258(10) 0.29910(9) 0.0517(5) Uani 1 1 d . . . . .
S23 S 1.00812(8) 0.67452(8) 0.41248(7) 0.0358(3) Uani 1 1 d . . . . .
S24 S 0.92603(8) 0.73991(9) 0.33350(7) 0.0376(4) Uani 1 1 d . . . . .

loop_
_atom_site_aniso_label
_atom_site_aniso_U_11
_atom_site_aniso_U_22
_atom_site_aniso_U_33
_atom_site_aniso_U_23
_atom_site_aniso_U_13
_atom_site_aniso_U_12
Ag1 0.0363(3) 0.0362(3) 0.0412(3) 0.0033(2) 0.0005(2) 0.0206(2)
Ag2 0.0328(3) 0.0350(2) 0.0409(3) 0.0084(2) 0.0026(2) 0.0171(2)
Ag3 0.0424(3) 0.0369(3) 0.0402(3) 0.0083(2) -0.0027(2) 0.0154(2)
Ag4 0.0351(3) 0.0379(2) 0.0287(2) 0.00477(19) 0.00261(19) 0.0184(2)
Ag5 0.0292(2) 0.0413(3) 0.0442(3) 0.0162(2) 0.0029(2) 0.0165(2)
Ag6 0.0374(3) 0.0405(3) 0.0341(3) 0.0090(2) 0.0064(2) 0.0225(2)
Ag7 0.0309(2) 0.0339(2) 0.0301(2) 0.00147(19) 0.00534(19) 0.0112(2)
Ag8 0.0452(3) 0.0391(3) 0.0259(2) 0.0027(2) -0.0029(2) 0.0135(2)
Ag9 0.0352(3) 0.0341(2) 0.0287(2) 0.00494(19) 0.00628(19) 0.0160(2)
Ag10 0.0318(3) 0.0473(3) 0.0343(3) 0.0034(2) -0.0040(2) 0.0189(2)
Ag11 0.0312(3) 0.0443(3) 0.0369(3) 0.0009(2) -0.0051(2) 0.0185(2)
Ag12 0.0302(3) 0.0443(3) 0.0363(3) 0.0024(2) -0.0001(2) 0.0126(2)
Ag13 0.0526(3) 0.0371(3) 0.0290(3) 0.0050(2) -0.0036(2) 0.0176(2)
Ag14 0.0409(3) 0.0346(2) 0.0348(3) 0.0049(2) 0.0045(2) 0.0200(2)
Ag15 0.0319(2) 0.0332(2) 0.0328(3) 0.00053(19) 0.0030(2) 0.0123(2)
Ag16 0.0393(3) 0.0487(3) 0.0503(3) 0.0044(2) -0.0068(2) 0.0233(2)
Ag17 0.0378(3) 0.0446(3) 0.0558(3) 0.0007(3) -0.0039(2) 0.0181(2)
Ag18 0.0406(3) 0.0502(3) 0.0589(4) -0.0012(3) -0.0108(3) 0.0260(3)
Ag19 0.0315(3) 0.0434(3) 0.0472(3) 0.0183(2) -0.0011(2) 0.0147(2)
Ag20 0.0398(3) 0.0490(3) 0.0374(3) 0.0145(2) 0.0077(2) 0.0246(2)
Ag21 0.0327(2) 0.0433(3) 0.0268(2) 0.0057(2) -0.00180(19) 0.0166(2)
Ag22 0.0368(5) 0.0456(4) 0.0338(5) 0.0095(3) 0.0011(3) 0.0188(4)
Ag23 0.0363(3) 0.0518(3) 0.0455(3) -0.0011(2) -0.0050(2) 0.0210(2)
Ag24 0.0352(3) 0.0538(3) 0.0365(3) 0.0005(2) -0.0051(2) 0.0120(2)
Ag2B 0.0368(5) 0.0456(4) 0.0338(5) 0.0095(3) 0.0011(3) 0.0188(4)
C1 0.056(5) 0.089(6) 0.075(6) 0.048(5) 0.044(4) 0.058(5)
C2 0.067(6) 0.095(6) 0.088(7) 0.056(6) 0.049(5) 0.058(5)
C3 0.082(7) 0.095(7) 0.136(11) 0.070(8) 0.068(8) 0.042(6)
C4 0.043(4) 0.029(3) 0.104(7) 0.029(4) -0.002(4) 0.005(3)
C5 0.159(13) 0.062(6) 0.114(8) 0.013(6) 0.009(8) 0.049(8)
C6 0.27(2) 0.035(5) 0.127(9) -0.017(6) -0.092(11) 0.038(9)
C7 0.059(5) 0.061(5) 0.047(4) 0.014(4) 0.006(4) 0.029(4)
C8 0.076(6) 0.092(6) 0.051(5) 0.008(5) 0.019(4) 0.045(6)
C9 0.107(9) 0.098(8) 0.106(9) 0.012(7) 0.019(8) 0.058(8)
C10 0.115(9) 0.244(17) 0.041(5) 0.002(7) -0.004(5) 0.135(11)
C11 0.170(13) 0.263(19) 0.078(8) -0.052(9) -0.060(8) 0.185(15)
C12 0.27(2) 0.24(2) 0.112(12) 0.018(13) 0.022(13) 0.22(2)
C13 0.069(6) 0.053(5) 0.061(5) -0.003(4) 0.018(4) 0.025(4)
C14 0.119(9) 0.078(7) 0.066(6) 0.005(5) 0.022(6) 0.044(7)
C15 0.103(9) 0.086(8) 0.138(11) 0.027(8) 0.030(8) 0.050(7)
C16 0.046(5) 0.093(7) 0.131(9) 0.066(7) 0.017(5) 0.041(5)
C17 0.084(7) 0.102(8) 0.138(11) 0.068(8) 0.001(7) 0.048(7)
C18 0.071(7) 0.093(8) 0.142(11) 0.058(8) 0.000(7) 0.046(6)
C19 0.033(3) 0.053(4) 0.051(4) 0.016(3) 0.002(3) 0.027(3)
C20 0.058(5) 0.073(5) 0.054(4) 0.025(4) 0.005(4) 0.044(4)
C21 0.062(5) 0.108(8) 0.086(7) 0.059(6) 0.023(5) 0.057(5)
C22 0.042(4) 0.052(4) 0.025(3) -0.003(3) 0.005(3) 0.014(3)
C23 0.055(5) 0.056(5) 0.036(4) -0.010(3) 0.000(3) 0.006(4)
C24 0.088(7) 0.083(7) 0.042(4) -0.010(4) -0.007(4) 0.028(6)
C25 0.190(11) 0.034(4) 0.073(6) 0.007(4) 0.064(7) 0.025(6)
C26 0.120(8) 0.053(5) 0.053(5) -0.002(4) -0.004(5) 0.057(5)
C27 0.131(11) 0.123(11) 0.081(6) 0.002(7) -0.004(7) 0.067(9)
C28 0.083(6) 0.087(6) 0.061(5) 0.034(4) 0.017(4) 0.066(5)
C29 0.064(5) 0.110(7) 0.097(6) 0.069(5) 0.024(5) 0.055(6)
C30 0.060(6) 0.078(6) 0.086(7) 0.035(5) -0.016(5) 0.005(5)
C31 0.027(3) 0.080(5) 0.036(4) -0.004(4) 0.009(3) 0.022(3)
C32 0.027(4) 0.100(6) 0.052(5) 0.005(4) 0.007(3) 0.030(4)
C33 0.030(4) 0.103(6) 0.048(5) 0.016(4) 0.002(3) 0.004(4)
C34 0.063(9) 0.046(4) 0.092(8) 0.021(4) -0.016(6) -0.011(4)
C35 0.096(10) 0.040(6) 0.091(11) 0.018(7) -0.009(8) -0.005(8)
C36 0.144(14) 0.076(10) 0.096(12) 0.032(9) 0.017(10) 0.051(11)
C34B 0.063(9) 0.046(4) 0.092(8) 0.021(4) -0.016(6) -0.011(4)
C35B 0.096(10) 0.040(6) 0.091(11) 0.018(7) -0.009(8) -0.005(8)
C36B 0.144(14) 0.076(10) 0.096(12) 0.032(9) 0.017(10) 0.051(11)
C37 0.055(4) 0.026(3) 0.021(3) -0.001(2) -0.015(2) 0.019(3)
C38 0.038(3) 0.026(3) 0.036(3) 0.004(3) -0.014(2) 0.009(3)
C39 0.045(4) 0.047(4) 0.038(4) 0.001(3) 0.010(3) 0.020(3)
C40 0.074(6) 0.078(6) 0.054(5) 0.024(4) 0.026(4) 0.035(5)
C41 0.080(7) 0.104(8) 0.060(6) 0.021(5) 0.036(5) 0.035(6)
C42 0.074(7) 0.095(8) 0.083(6) 0.006(6) 0.038(6) 0.042(6)
C43 0.067(6) 0.109(8) 0.076(6) 0.005(5) 0.017(5) 0.058(6)
C44 0.059(5) 0.081(6) 0.060(5) 0.009(4) 0.011(4) 0.044(5)
C45 0.042(4) 0.074(5) 0.027(3) 0.021(3) 0.013(3) 0.047(4)
C46 0.024(3) 0.029(3) 0.044(3) -0.002(2) -0.008(3) 0.015(2)
C47 0.032(3) 0.034(3) 0.031(3) 0.003(2) -0.003(2) 0.015(2)
C48 0.036(3) 0.042(3) 0.033(3) 0.000(3) -0.002(3) 0.015(3)
C49 0.035(4) 0.042(4) 0.037(3) -0.003(3) -0.008(3) 0.008(3)
C50 0.052(4) 0.050(4) 0.033(4) -0.006(3) -0.002(3) 0.016(3)
C51 0.060(5) 0.051(4) 0.035(4) 0.001(3) 0.011(3) 0.009(3)
C52 0.041(4) 0.037(3) 0.039(3) -0.002(3) 0.003(3) 0.007(3)
C53 0.028(3) 0.037(3) 0.022(3) 0.004(2) 0.005(2) 0.015(3)
C54 0.029(3) 0.038(3) 0.027(3) 0.003(3) -0.001(2) 0.012(3)
C55 0.028(3) 0.047(4) 0.028(3) 0.008(3) 0.005(2) 0.017(3)
C56 0.040(4) 0.081(6) 0.038(4) -0.004(4) -0.005(3) 0.035(4)
C57 0.047(4) 0.090(6) 0.050(4) -0.001(4) -0.009(3) 0.044(4)
C58 0.039(4) 0.079(5) 0.054(4) 0.014(4) 0.009(3) 0.039(4)
C59 0.041(4) 0.065(5) 0.038(4) 0.012(3) 0.013(3) 0.032(3)
C60 0.037(3) 0.055(4) 0.030(3) 0.012(3) 0.006(3) 0.023(3)
C61 0.023(3) 0.075(5) 0.024(3) 0.004(3) -0.001(2) 0.026(3)
C62 0.021(3) 0.029(3) 0.060(4) -0.004(3) 0.008(3) 0.011(3)
C63 0.067(5) 0.068(5) 0.049(5) 0.017(4) -0.003(4) 0.044(4)
C64 0.092(6) 0.082(6) 0.077(7) 0.005(5) -0.021(5) 0.061(6)
C65 0.145(11) 0.125(11) 0.119(11) 0.036(8) -0.024(8) 0.095(10)
C66 0.198(15) 0.125(12) 0.142(14) 0.072(10) 0.017(11) 0.106(12)
C67 0.167(13) 0.154(13) 0.144(13) 0.110(11) 0.054(11) 0.093(12)
C68 0.098(7) 0.096(8) 0.093(8) 0.057(6) 0.029(6) 0.053(7)
C69 0.085(7) 0.063(5) 0.087(7) 0.030(5) 0.043(5) 0.041(5)
C70 0.062(6) 0.064(5) 0.080(7) 0.025(5) 0.014(5) 0.017(4)
C71 0.110(9) 0.075(6) 0.102(8) 0.039(6) 0.049(7) 0.054(6)
C72 0.037(4) 0.049(4) 0.044(4) 0.009(3) -0.001(3) 0.022(3)
C73 0.040(4) 0.079(5) 0.043(4) 0.005(4) 0.004(3) 0.035(4)
C74 0.038(4) 0.078(5) 0.074(6) -0.004(5) -0.003(4) 0.012(4)
C75 0.039(4) 0.042(4) 0.036(4) 0.013(3) -0.005(3) 0.016(3)
C76 0.036(4) 0.052(4) 0.061(4) 0.021(4) -0.007(3) 0.020(3)
C77 0.067(6) 0.072(6) 0.071(5) 0.034(4) 0.020(4) 0.046(5)
C78 0.073(9) 0.070(6) 0.055(5) -0.024(4) 0.023(6) 0.022(6)
C79 0.089(8) 0.092(9) 0.072(8) -0.002(6) 0.027(7) 0.032(7)
C80 0.108(10) 0.154(16) 0.138(14) -0.046(12) 0.030(11) 0.053(11)
C78B 0.073(9) 0.070(6) 0.055(5) -0.024(4) 0.023(6) 0.022(6)
C79B 0.089(8) 0.092(9) 0.072(8) -0.002(6) 0.027(7) 0.032(7)
C80B 0.108(10) 0.154(16) 0.138(14) -0.046(12) 0.030(11) 0.053(11)
C81 0.044(4) 0.038(3) 0.036(4) 0.002(3) -0.009(3) 0.018(3)
C82 0.049(4) 0.045(4) 0.049(4) 0.009(3) -0.004(3) 0.014(3)
C83 0.058(5) 0.042(4) 0.078(6) 0.011(4) -0.016(4) 0.012(4)
C84 0.037(4) 0.066(5) 0.031(3) 0.020(3) 0.002(3) 0.024(3)
C85 0.043(4) 0.064(5) 0.044(4) 0.027(3) 0.006(3) 0.024(4)
C86 0.162(13) 0.159(12) 0.112(10) -0.034(9) -0.041(9) 0.134(12)
C87 0.062(5) 0.065(5) 0.044(4) -0.002(3) -0.002(3) 0.031(4)
C88 0.094(12) 0.095(12) 0.053(7) 0.023(8) 0.014(7) 0.050(9)
C89 0.25(7) 0.17(4) 0.09(3) 0.05(3) 0.08(4) 0.14(5)
C88B 0.094(12) 0.095(12) 0.053(7) 0.023(8) 0.014(7) 0.050(9)
C89B 0.25(7) 0.17(4) 0.09(3) 0.05(3) 0.08(4) 0.14(5)
C90 0.031(3) 0.061(4) 0.057(5) 0.031(4) 0.002(3) 0.024(3)
C91 0.047(4) 0.064(5) 0.055(5) 0.028(4) 0.009(3) 0.035(4)
C92 0.057(5) 0.083(6) 0.076(6) 0.045(5) 0.006(4) 0.040(5)
C93 0.066(6) 0.054(5) 0.125(9) -0.010(5) -0.047(6) 0.028(4)
C94 0.114(9) 0.059(5) 0.106(8) -0.015(5) -0.049(7) 0.052(6)
C95 0.118(10) 0.073(6) 0.127(10) -0.024(6) -0.046(8) 0.067(7)
C96 0.126(11) 0.080(8) 0.148(11) -0.058(7) 0.007(9) 0.047(8)
C97 0.27(2) 0.24(3) 0.132(17) -0.039(15) 0.039(16) 0.20(2)
C98 0.26(2) 0.26(3) 0.122(16) -0.037(15) 0.016(18) 0.19(2)
C96B 0.126(11) 0.080(8) 0.148(11) -0.058(7) 0.007(9) 0.047(8)
C97B 0.27(2) 0.24(3) 0.132(17) -0.039(15) 0.039(16) 0.20(2)
C98B 0.26(2) 0.26(3) 0.122(16) -0.037(15) 0.016(18) 0.19(2)
C99 0.068(6) 0.093(7) 0.091(7) 0.058(6) 0.039(5) 0.045(5)
C100 0.149(19) 0.16(2) 0.151(14) 0.113(12) 0.124(15) 0.117(18)
C101 0.15(2) 0.171(19) 0.14(2) 0.082(16) 0.099(18) 0.113(17)
C00B 0.149(19) 0.16(2) 0.151(14) 0.113(12) 0.124(15) 0.117(18)
C01B 0.15(2) 0.171(19) 0.14(2) 0.082(16) 0.099(18) 0.113(17)
C102 0.041(4) 0.058(5) 0.085(6) -0.009(4) -0.028(4) 0.018(4)
C103 0.093(8) 0.087(7) 0.096(8) -0.018(6) -0.014(6) 0.014(6)
C104 0.066(7) 0.202(15) 0.062(7) -0.015(8) -0.017(5) -0.048(8)
C105 0.032(3) 0.032(3) 0.022(3) 0.005(2) 0.001(2) 0.015(3)
C106 0.033(3) 0.032(3) 0.028(3) 0.005(2) 0.000(2) 0.012(3)
C107 0.032(3) 0.037(3) 0.058(4) 0.020(3) 0.005(3) 0.014(3)
C108 0.042(4) 0.048(4) 0.065(4) 0.028(4) 0.025(3) 0.025(3)
C109 0.050(5) 0.072(6) 0.114(7) 0.057(5) 0.046(4) 0.040(4)
C110 0.036(4) 0.090(7) 0.138(7) 0.065(6) 0.035(5) 0.034(5)
C111 0.036(4) 0.083(7) 0.117(7) 0.043(6) -0.010(5) 0.019(4)
C112 0.039(4) 0.066(5) 0.080(5) 0.022(4) -0.011(4) 0.017(4)
C113 0.034(4) 0.064(5) 0.056(5) 0.000(3) -0.010(3) 0.028(4)
C114 0.024(3) 0.036(3) 0.066(5) -0.001(3) 0.000(3) 0.010(3)
C115 0.043(4) 0.050(4) 0.062(5) 0.017(4) 0.004(3) 0.022(3)
C116 0.051(5) 0.108(8) 0.123(10) 0.069(8) -0.002(6) 0.010(5)
C117 0.087(7) 0.112(9) 0.128(11) 0.083(9) 0.004(7) 0.001(7)
C118 0.114(7) 0.081(7) 0.085(7) 0.046(6) 0.028(6) 0.050(6)
C119 0.086(6) 0.079(6) 0.056(5) 0.027(4) 0.020(5) 0.058(5)
C120 0.048(4) 0.059(5) 0.066(5) 0.023(4) 0.008(4) 0.031(4)
C121 0.039(4) 0.035(3) 0.033(3) 0.002(3) 0.001(3) 0.019(3)
C122 0.029(3) 0.032(3) 0.033(3) 0.006(2) -0.003(2) 0.011(3)
C123 0.033(3) 0.036(3) 0.027(3) 0.004(2) -0.005(2) 0.004(3)
C124 0.045(4) 0.041(4) 0.034(3) 0.002(3) 0.004(3) 0.011(3)
C125 0.059(5) 0.057(5) 0.037(4) -0.004(3) 0.012(3) 0.007(4)
C126 0.054(5) 0.067(5) 0.035(4) -0.004(4) -0.004(3) -0.010(4)
C127 0.043(4) 0.083(6) 0.030(4) 0.011(4) -0.008(3) 0.000(4)
C128 0.036(4) 0.062(5) 0.035(3) 0.007(3) -0.007(3) 0.007(3)
C129 0.027(9) 0.066(5) 0.032(6) -0.012(5) -0.018(3) 0.030(6)
C130 0.031(5) 0.061(5) 0.054(5) 0.003(4) -0.005(4) 0.028(4)
C131 0.036(4) 0.074(5) 0.043(4) 0.004(4) 0.005(4) 0.023(4)
C132 0.044(5) 0.075(6) 0.054(5) 0.014(5) 0.007(4) 0.022(4)
C133 0.064(6) 0.102(8) 0.043(5) 0.006(5) 0.004(5) 0.030(6)
C134 0.074(7) 0.167(11) 0.042(6) 0.007(7) 0.009(5) 0.055(7)
C135 0.072(7) 0.160(10) 0.057(6) 0.013(7) 0.026(6) 0.067(7)
C136 0.058(6) 0.149(10) 0.046(5) 0.016(6) 0.013(5) 0.065(7)
C137 0.027(9) 0.066(5) 0.032(6) -0.012(5) -0.018(3) 0.030(6)
C138 0.031(5) 0.061(5) 0.054(5) 0.003(4) -0.005(4) 0.028(4)
C139 0.036(4) 0.074(5) 0.043(4) 0.004(4) 0.005(4) 0.023(4)
C140 0.044(5) 0.075(6) 0.054(5) 0.014(5) 0.007(4) 0.022(4)
C141 0.064(6) 0.102(8) 0.043(5) 0.006(5) 0.004(5) 0.030(6)
C142 0.074(7) 0.167(11) 0.042(6) 0.007(7) 0.009(5) 0.055(7)
C143 0.072(7) 0.160(10) 0.057(6) 0.013(7) 0.026(6) 0.067(7)
C144 0.058(6) 0.149(10) 0.046(5) 0.016(6) 0.013(5) 0.065(7)
F1 0.082(5) 0.117(6) 0.145(7) -0.033(5) -0.004(4) 0.036(4)
F2 0.115(6) 0.186(9) 0.114(6) 0.029(6) 0.024(5) 0.061(6)
F3 0.110(6) 0.280(13) 0.104(6) -0.043(7) -0.053(5) 0.077(8)
F4 0.113(6) 0.229(11) 0.098(6) 0.037(6) 0.023(5) 0.064(7)
F5 0.152(8) 0.098(6) 0.229(11) 0.014(6) 0.010(8) 0.063(6)
F6 0.214(11) 0.155(8) 0.245(12) 0.075(8) -0.023(9) 0.119(9)
F7 0.284(16) 0.185(11) 0.290(17) -0.009(11) -0.195(14) 0.119(11)
F8 0.161(10) 0.137(8) 0.298(16) 0.080(9) 0.037(10) 0.068(7)
F9 0.246(16) 0.81(5) 0.163(12) 0.150(19) 0.114(12) 0.34(2)
F10 0.277(17) 0.128(9) 0.43(3) 0.011(12) -0.253(18) 0.007(10)
F11 0.152(8) 0.072(5) 0.280(13) 0.017(6) -0.071(8) 0.054(5)
F12 0.55(3) 0.274(17) 0.38(2) 0.168(17) 0.33(3) 0.32(2)
I1 0.02229(18) 0.02937(18) 0.02285(18) 0.00360(14) 0.00185(14) 0.01184(15)
I2 0.02766(19) 0.0325(2) 0.0295(2) 0.00165(15) -0.00210(15) 0.01518(16)
O1 0.039(3) 0.053(3) 0.058(3) 0.033(2) 0.024(2) 0.032(2)
O2 0.030(2) 0.030(2) 0.074(4) 0.017(2) -0.005(2) 0.0091(19)
O3 0.077(4) 0.068(4) 0.043(3) 0.015(3) 0.031(3) 0.031(3)
O4 0.056(3) 0.053(3) 0.048(3) 0.010(2) -0.015(2) 0.030(3)
O5 0.045(3) 0.032(2) 0.050(3) 0.008(2) 0.016(2) 0.020(2)
O6 0.041(3) 0.041(3) 0.063(3) 0.025(2) 0.014(2) 0.025(2)
O7 0.025(2) 0.042(2) 0.036(2) 0.0153(19) 0.0025(18) 0.0182(19)
O8 0.029(2) 0.047(3) 0.023(2) -0.0012(18) -0.0014(17) 0.014(2)
O9 0.086(4) 0.031(2) 0.034(3) 0.001(2) 0.013(3) 0.023(3)
O10 0.059(3) 0.076(4) 0.045(3) 0.028(3) 0.018(2) 0.053(3)
O11 0.019(2) 0.051(3) 0.023(2) 0.0047(18) 0.0021(16) 0.0121(19)
O12 0.039(3) 0.045(3) 0.038(3) 0.018(2) 0.001(2) 0.003(2)
O13 0.053(3) 0.043(3) 0.053(3) 0.019(2) 0.009(2) 0.017(2)
O14 0.032(2) 0.057(3) 0.041(3) -0.002(2) -0.001(2) 0.024(2)
O15 0.028(2) 0.033(2) 0.035(2) 0.0050(18) -0.0059(18) 0.0126(18)
O16 0.044(3) 0.047(3) 0.032(2) -0.002(2) 0.003(2) 0.021(2)
O17 0.037(2) 0.035(2) 0.030(2) 0.0005(18) -0.0006(18) 0.0201(19)
O18 0.029(2) 0.041(2) 0.028(2) 0.0113(18) 0.0006(17) 0.0145(19)
O19 0.040(3) 0.045(3) 0.037(3) 0.006(2) -0.003(2) 0.012(2)
O20 0.030(2) 0.046(3) 0.045(3) 0.021(2) -0.002(2) 0.018(2)
O21 0.046(3) 0.041(3) 0.103(5) -0.005(3) -0.026(3) 0.022(2)
O22 0.054(3) 0.058(3) 0.107(5) -0.033(3) -0.009(3) 0.037(3)
O23 0.034(3) 0.055(3) 0.049(3) 0.014(2) 0.012(2) 0.020(2)
O24 0.036(3) 0.046(3) 0.044(3) 0.001(2) -0.006(2) 0.017(2)
P1 0.0242(8) 0.0303(8) 0.0438(9) 0.0155(7) 0.0094(7) 0.0136(6)
P2 0.0381(9) 0.0407(9) 0.0221(8) 0.0073(7) 0.0052(7) 0.0212(7)
P3 0.0318(8) 0.0295(8) 0.0400(9) 0.0099(7) 0.0073(7) 0.0188(7)
P4 0.0230(7) 0.0335(8) 0.0223(7) 0.0062(6) -0.0016(6) 0.0121(6)
P5 0.0414(9) 0.0353(8) 0.0253(8) 0.0049(6) 0.0054(7) 0.0250(7)
P6 0.0191(7) 0.0351(8) 0.0215(7) 0.0075(6) 0.0013(6) 0.0055(6)
P7 0.0266(8) 0.0338(8) 0.0366(9) 0.0097(7) 0.0025(7) 0.0108(7)
P8 0.0270(8) 0.0350(8) 0.0258(8) -0.0003(6) -0.0022(6) 0.0143(7)
P9 0.0271(8) 0.0291(7) 0.0228(7) 0.0041(6) 0.0007(6) 0.0136(6)
P10 0.0294(8) 0.0377(8) 0.0298(8) 0.0111(7) -0.0013(7) 0.0142(7)
P11 0.0356(10) 0.0398(10) 0.0800(15) -0.0116(10) -0.0122(10) 0.0241(8)
P12 0.0243(8) 0.0425(9) 0.0311(9) 0.0046(7) 0.0006(7) 0.0099(7)
P13 0.0763(18) 0.0763(17) 0.0689(17) -0.0059(13) 0.0027(14) 0.0341(14)
P14 0.0647(17) 0.086(2) 0.094(2) 0.0215(17) -0.0034(16) 0.0144(15)
S1 0.0277(7) 0.0310(7) 0.0334(8) 0.0098(6) 0.0059(6) 0.0162(6)
S2 0.0252(7) 0.0297(7) 0.0374(8) 0.0115(6) 0.0055(6) 0.0135(6)
S3 0.0317(8) 0.0341(8) 0.0307(8) 0.0112(6) 0.0091(6) 0.0176(6)
S4 0.0318(8) 0.0318(7) 0.0257(7) 0.0015(6) 0.0009(6) 0.0164(6)
S5 0.0311(8) 0.0278(7) 0.0347(8) 0.0029(6) -0.0011(6) 0.0131(6)
S6 0.0266(8) 0.0393(8) 0.0407(9) 0.0094(7) 0.0013(7) 0.0175(7)
S7 0.0236(7) 0.0358(8) 0.0286(8) 0.0076(6) 0.0016(6) 0.0143(6)
S8 0.0258(7) 0.0366(8) 0.0277(8) 0.0077(6) 0.0022(6) 0.0174(6)
S9 0.0303(7) 0.0275(7) 0.0234(7) 0.0041(6) 0.0028(6) 0.0131(6)
S10 0.0292(7) 0.0340(7) 0.0219(7) 0.0031(6) 0.0025(6) 0.0171(6)
S11 0.0246(7) 0.0328(7) 0.0234(7) 0.0019(6) -0.0005(6) 0.0124(6)
S12 0.0229(7) 0.0425(8) 0.0198(7) 0.0030(6) 0.0005(6) 0.0125(6)
S13 0.0326(8) 0.0376(8) 0.0314(8) 0.0072(6) -0.0007(6) 0.0155(7)
S14 0.0279(8) 0.0294(7) 0.0401(9) 0.0048(6) 0.0001(6) 0.0125(6)
S15 0.0384(9) 0.0361(8) 0.0276(8) 0.0011(6) -0.0010(6) 0.0209(7)
S16 0.0283(8) 0.0346(8) 0.0297(8) 0.0000(6) 0.0003(6) 0.0084(6)
S17 0.0272(7) 0.0296(7) 0.0228(7) 0.0040(6) 0.0011(6) 0.0120(6)
S18 0.0322(8) 0.0371(8) 0.0227(7) 0.0070(6) 0.0029(6) 0.0185(7)
S19 0.0311(8) 0.0428(9) 0.0324(8) 0.0122(7) 0.0015(6) 0.0198(7)
S20 0.0278(8) 0.0414(8) 0.0348(8) 0.0106(7) -0.0001(6) 0.0158(7)
S21 0.0315(9) 0.0408(9) 0.0610(12) -0.0045(8) -0.0099(8) 0.0201(7)
S22 0.0404(10) 0.0461(10) 0.0656(13) -0.0149(9) -0.0136(9) 0.0261(8)
S23 0.0267(8) 0.0440(9) 0.0332(8) 0.0071(7) 0.0001(6) 0.0130(7)
S24 0.0308(8) 0.0489(9) 0.0278(8) 0.0077(7) -0.0007(6) 0.0132(7)

loop_
_atom_type_symbol
_atom_type_description
_atom_type_scat_dispersion_real
_atom_type_scat_dispersion_imag
_atom_type_scat_source
C C 0.0033 0.0016 'International Tables Vol C Tables 4.2.6.8 and 6.1.1.4'
H H 0.0000 0.0000 'International Tables Vol C Tables 4.2.6.8 and 6.1.1.4'
O O 0.0106 0.0060 'International Tables Vol C Tables 4.2.6.8 and 6.1.1.4'
P P 0.1023 0.0942 'International Tables Vol C Tables 4.2.6.8 and 6.1.1.4'
S S 0.1246 0.1234 'International Tables Vol C Tables 4.2.6.8 and 6.1.1.4'
Ag Ag -0.8971 1.1015 'International Tables Vol C Tables 4.2.6.8 and 6.1.1.4'
I I -0.4742 1.8119 'International Tables Vol C Tables 4.2.6.8 and 6.1.1.4'
F F 0.0171 0.0103 'International Tables Vol C Tables 4.2.6.8 and 6.1.1.4'

loop_
_geom_angle_atom_site_label_1
_geom_angle_atom_site_label_2
_geom_angle_atom_site_label_3
_geom_angle
_geom_angle_site_symmetry_1
_geom_angle_site_symmetry_3
_geom_angle_publ_flag
C37 Ag1 S3 125.82(15) . . ?
C37 Ag1 S1 122.01(17) . . ?
S3 Ag1 S1 105.10(5) . . ?
C37 Ag1 Ag2 49.71(17) . . ?
S3 Ag1 Ag2 96.91(4) . . ?
S1 Ag1 Ag2 153.46(4) . . ?
C37 Ag1 Ag3 49.78(14) . . ?
S3 Ag1 Ag3 154.59(4) . . ?
S1 Ag1 Ag3 94.43(4) . . ?
Ag2 Ag1 Ag3 60.572(17) . . ?
C37 Ag2 S4 127.45(15) . . ?
C37 Ag2 S5 127.35(15) . . ?
S4 Ag2 S5 102.89(5) . . ?
C37 Ag2 Ag1 49.44(15) . . ?
S4 Ag2 Ag1 94.93(4) . . ?
S5 Ag2 Ag1 149.85(4) . . ?
C37 Ag2 Ag3 49.53(14) . . ?
S4 Ag2 Ag3 150.22(4) . . ?
S5 Ag2 Ag3 94.55(4) . . ?
Ag1 Ag2 Ag3 60.143(17) . . ?
C37 Ag3 S6 124.19(15) . . ?
C37 Ag3 S2 122.35(16) . . ?
S6 Ag3 S2 104.54(5) . . ?
C37 Ag3 Ag1 48.94(16) . . ?
S6 Ag3 Ag1 153.94(4) . . ?
S2 Ag3 Ag1 97.56(4) . . ?
C37 Ag3 Ag2 48.96(17) . . ?
S6 Ag3 Ag2 96.66(4) . . ?
S2 Ag3 Ag2 155.89(4) . . ?
Ag1 Ag3 Ag2 59.286(17) . . ?
C37 Ag3 I1 103.26(18) . . ?
S6 Ag3 I1 98.00(4) . . ?
S2 Ag3 I1 97.87(4) . . ?
Ag1 Ag3 I1 64.974(16) . . ?
Ag2 Ag3 I1 67.476(16) . . ?
C45 Ag4 S1 133.26(17) . . ?
C45 Ag4 S9 127.60(16) . . ?
S1 Ag4 S9 97.32(5) . . ?
C45 Ag4 Ag6 50.68(17) . . ?
S1 Ag4 Ag6 96.83(4) . . ?
S9 Ag4 Ag6 151.22(4) . . ?
C45 Ag4 Ag5 52.18(19) . . ?
S1 Ag4 Ag5 147.27(4) . . ?
S9 Ag4 Ag5 94.60(4) . . ?
Ag6 Ag4 Ag5 61.090(16) . . ?
C45 Ag5 S8 120.40(15) . . ?
C45 Ag5 S10 114.98(15) . . ?
S8 Ag5 S10 110.98(5) . . ?
C45 Ag5 Ag6 48.01(15) . . ?
S8 Ag5 Ag6 96.94(4) . . ?
S10 Ag5 Ag6 151.90(4) . . ?
C45 Ag5 Ag4 45.90(15) . . ?
S8 Ag5 Ag4 154.35(4) . . ?
S10 Ag5 Ag4 94.41(4) . . ?
Ag6 Ag5 Ag4 57.534(16) . . ?
C45 Ag5 I1 103.89(16) . . ?
S8 Ag5 I1 100.96(4) . . ?
S10 Ag5 I1 102.50(4) . . ?
Ag6 Ag5 I1 67.781(16) . . ?
Ag4 Ag5 I1 68.776(16) . . ?
C45 Ag6 S2 130.48(17) . . ?
C45 Ag6 S7 125.10(16) . . ?
S2 Ag6 S7 101.76(5) . . ?
C45 Ag6 Ag4 48.20(16) . . ?
S2 Ag6 Ag4 96.55(4) . . ?
S7 Ag6 Ag4 152.85(4) . . ?
C45 Ag6 Ag5 51.99(18) . . ?
S2 Ag6 Ag5 148.52(4) . . ?
S7 Ag6 Ag5 93.45(4) . . ?
Ag4 Ag6 Ag5 61.376(16) . . ?
C53 Ag7 S9 125.55(15) . . ?
C53 Ag7 S3 130.30(15) . . ?
S9 Ag7 S3 101.54(5) . . ?
C53 Ag7 Ag9 49.35(16) . . ?
S9 Ag7 Ag9 150.59(4) . . ?
S3 Ag7 Ag9 97.05(4) . . ?
C53 Ag7 Ag8 49.55(15) . . ?
S9 Ag7 Ag8 92.61(4) . . ?
S3 Ag7 Ag8 152.93(4) . . ?
Ag9 Ag7 Ag8 61.966(16) . . ?
C53 Ag8 S12 120.54(16) . . ?
C53 Ag8 S10 123.48(16) . . ?
S12 Ag8 S10 107.69(5) . . ?
C53 Ag8 Ag7 47.75(15) . . ?
S12 Ag8 Ag7 151.62(4) . . ?
S10 Ag8 Ag7 98.03(4) . . ?
C53 Ag8 Ag9 46.61(15) . . ?
S12 Ag8 Ag9 95.75(4) . . ?
S10 Ag8 Ag9 153.98(4) . . ?
Ag7 Ag8 Ag9 56.912(16) . . ?
C53 Ag8 I1 102.48(15) . . ?
S12 Ag8 I1 96.13(4) . . ?
S10 Ag8 I1 99.69(4) . . ?
Ag7 Ag8 I1 67.281(16) . . ?
Ag9 Ag8 I1 65.922(16) . . ?
C53 Ag9 S4 130.32(16) . . ?
C53 Ag9 S11 124.22(16) . . ?
S4 Ag9 S11 101.93(5) . . ?
C53 Ag9 Ag7 50.26(16) . . ?
S4 Ag9 Ag7 96.51(4) . . ?
S11 Ag9 Ag7 152.42(4) . . ?
C53 Ag9 Ag8 49.22(15) . . ?
S4 Ag9 Ag8 151.90(4) . . ?
S11 Ag9 Ag8 94.43(4) . . ?
Ag7 Ag9 Ag8 61.122(16) . . ?
C61 Ag10 S11 131.51(17) . . ?
C61 Ag10 S5 127.31(17) . . ?
S11 Ag10 S5 98.12(5) . . ?
C61 Ag10 Ag11 50.18(19) . . ?
S11 Ag10 Ag11 96.82(4) . . ?
S5 Ag10 Ag11 153.73(4) . . ?
C61 Ag10 Ag12 50.57(18) . . ?
S11 Ag10 Ag12 150.92(4) . . ?
S5 Ag10 Ag12 95.93(4) . . ?
Ag11 Ag10 Ag12 61.814(17) . . ?
C61 Ag11 S12 130.79(17) . . ?
C61 Ag11 S8 124.77(16) . . ?
S12 Ag11 S8 102.67(5) . . ?
C61 Ag11 Ag10 48.79(15) . . ?
S12 Ag11 Ag10 96.05(4) . . ?
S8 Ag11 Ag10 150.13(4) . . ?
C61 Ag11 Ag12 49.20(17) . . ?
S12 Ag11 Ag12 148.01(4) . . ?
S8 Ag11 Ag12 93.85(4) . . ?
Ag10 Ag11 Ag12 59.420(17) . . ?
C61 Ag12 S7 125.62(16) . . ?
C61 Ag12 S6 123.96(18) . . ?
S7 Ag12 S6 104.30(5) . . ?
C61 Ag12 Ag10 48.36(15) . . ?
S7 Ag12 Ag10 153.43(4) . . ?
S6 Ag12 Ag10 96.41(4) . . ?
C61 Ag12 Ag11 48.39(18) . . ?
S7 Ag12 Ag11 97.24(4) . . ?
S6 Ag12 Ag11 153.22(4) . . ?
Ag10 Ag12 Ag11 58.766(17) . . ?
C105 Ag13 S18 116.54(15) . . ?
C105 Ag13 S13 119.48(15) . . ?
S18 Ag13 S13 113.60(5) . . ?
C105 Ag13 Ag15 46.82(15) . . ?
S18 Ag13 Ag15 95.05(4) . . ?
S13 Ag13 Ag15 150.16(4) . . ?
C105 Ag13 Ag14 46.08(15) . . ?
S18 Ag13 Ag14 151.14(4) . . ?
S13 Ag13 Ag14 94.83(4) . . ?
Ag15 Ag13 Ag14 56.117(16) . . ?
C105 Ag13 Ag19 140.02(15) . . ?
S18 Ag13 Ag19 49.83(4) . . ?
S13 Ag13 Ag19 98.35(4) . . ?
Ag15 Ag13 Ag19 93.808(19) . . ?
Ag14 Ag13 Ag19 123.87(2) . . ?
C105 Ag14 S14 125.19(16) . . ?
C105 Ag14 S15 129.96(16) . . ?
S14 Ag14 S15 101.59(5) . . ?
C105 Ag14 Ag15 50.25(16) . . ?
S14 Ag14 Ag15 153.75(4) . . ?
S15 Ag14 Ag15 95.18(4) . . ?
C105 Ag14 Ag13 49.51(15) . . ?
S14 Ag14 Ag13 95.10(4) . . ?
S15 Ag14 Ag13 150.93(4) . . ?
Ag15 Ag14 Ag13 61.925(17) . . ?
C105 Ag15 S16 132.08(15) . . ?
C105 Ag15 S17 123.06(16) . . ?
S16 Ag15 S17 100.61(5) . . ?
C105 Ag15 Ag14 49.35(15) . . ?
S16 Ag15 Ag14 98.46(4) . . ?
S17 Ag15 Ag14 154.10(4) . . ?
C105 Ag15 Ag13 49.45(15) . . ?
S16 Ag15 Ag13 153.44(4) . . ?
S17 Ag15 Ag13 94.04(4) . . ?
Ag14 Ag15 Ag13 61.958(17) . . ?
C113 Ag16 S19 125.39(19) . . ?
C113 Ag16 S13 131.5(2) . . ?
S19 Ag16 S13 99.79(5) . . ?
C113 Ag16 Ag18 50.0(2) . . ?
S19 Ag16 Ag18 151.78(5) . . ?
S13 Ag16 Ag18 98.14(4) . . ?
C113 Ag16 Ag17 49.3(2) . . ?
S19 Ag16 Ag17 94.08(4) . . ?
S13 Ag16 Ag17 153.53(5) . . ?
Ag18 Ag16 Ag17 61.54(2) . . ?
C113 Ag17 S21 123.5(2) . . ?
C113 Ag17 S20 124.8(2) . . ?
S21 Ag17 S20 104.94(6) . . ?
C113 Ag17 Ag16 48.15(19) . . ?
S21 Ag17 Ag16 153.13(5) . . ?
S20 Ag17 Ag16 97.47(4) . . ?
C113 Ag17 Ag18 47.86(19) . . ?
S21 Ag17 Ag18 97.27(5) . . ?
S20 Ag17 Ag18 152.96(4) . . ?
Ag16 Ag17 Ag18 57.522(19) . . ?
C113 Ag18 S22 123.8(2) . . ?
C113 Ag18 S14 130.1(2) . . ?
S22 Ag18 S14 102.81(6) . . ?
C113 Ag18 Ag16 50.0(2) . . ?
S22 Ag18 Ag16 152.39(5) . . ?
S14 Ag18 Ag16 96.02(4) . . ?
C113 Ag18 Ag17 49.0(2) . . ?
S22 Ag18 Ag17 94.31(5) . . ?
S14 Ag18 Ag17 151.22(4) . . ?
Ag16 Ag18 Ag17 60.93(2) . . ?
C113 Ag18 Ag2B 136.1(2) . . ?
S22 Ag18 Ag2B 42.97(6) . . ?
S14 Ag18 Ag2B 89.60(5) . . ?
Ag16 Ag18 Ag2B 118.32(4) . . ?
Ag17 Ag18 Ag2B 87.37(4) . . ?
C121 Ag19 S19 119.34(17) . . ?
C121 Ag19 S18 118.43(16) . . ?
S19 Ag19 S18 111.41(5) . . ?
C121 Ag19 Ag21 46.53(16) . . ?
S19 Ag19 Ag21 152.34(4) . . ?
S18 Ag19 Ag21 95.41(4) . . ?
C121 Ag19 Ag20 47.63(16) . . ?
S19 Ag19 Ag20 94.90(4) . . ?
S18 Ag19 Ag20 152.77(4) . . ?
Ag21 Ag19 Ag20 57.724(16) . . ?
C121 Ag19 I2 101.73(16) . . ?
S19 Ag19 I2 97.23(4) . . ?
S18 Ag19 I2 104.16(4) . . ?
Ag21 Ag19 I2 68.637(17) . . ?
Ag20 Ag19 I2 64.174(16) . . ?
C121 Ag19 Ag13 144.51(16) . . ?
S19 Ag19 Ag13 94.36(4) . . ?
S18 Ag19 Ag13 49.36(4) . . ?
Ag21 Ag19 Ag13 98.32(2) . . ?
Ag20 Ag19 Ag13 124.36(2) . . ?
I2 Ag19 Ag13 60.255(16) . . ?
C121 Ag20 S23 130.25(18) . . ?
C121 Ag20 S20 121.28(17) . . ?
S23 Ag20 S20 103.44(6) . . ?
C121 Ag20 Ag21 47.73(16) . . ?
S23 Ag20 Ag21 98.15(4) . . ?
S20 Ag20 Ag21 154.23(4) . . ?
C121 Ag20 Ag19 49.01(17) . . ?
S23 Ag20 Ag19 151.69(4) . . ?
S20 Ag20 Ag19 95.09(4) . . ?
Ag21 Ag20 Ag19 59.800(17) . . ?
C121 Ag21 S24 132.27(18) . . ?
C121 Ag21 S17 129.48(18) . . ?
S24 Ag21 S17 97.26(5) . . ?
C121 Ag21 Ag20 50.54(17) . . ?
S24 Ag21 Ag20 94.67(4) . . ?
S17 Ag21 Ag20 150.40(4) . . ?
C121 Ag21 Ag19 50.67(18) . . ?
S24 Ag21 Ag19 147.68(5) . . ?
S17 Ag21 Ag19 94.48(4) . . ?
Ag20 Ag21 Ag19 62.476(17) . . ?
C129 Ag22 S15 130.7(5) . . ?
C129 Ag22 S22 129.8(5) . . ?
S15 Ag22 S22 97.39(6) . . ?
C129 Ag22 Ag24 49.4(5) . . ?
S15 Ag22 Ag24 99.27(4) . . ?
S22 Ag22 Ag24 147.82(5) . . ?
C129 Ag22 Ag23 49.1(4) . . ?
S15 Ag22 Ag23 153.04(5) . . ?
S22 Ag22 Ag23 95.44(5) . . ?
Ag24 Ag22 Ag23 59.21(2) . . ?
C129 Ag23 S21 128.9(5) . . ?
C137 Ag23 S21 130.2(13) . . ?
C129 Ag23 S23 129.0(5) . . ?
C137 Ag23 S23 124.6(13) . . ?
S21 Ag23 S23 100.73(6) . . ?
C129 Ag23 Ag24 49.0(5) . . ?
C137 Ag23 Ag24 53.5(12) . . ?
S21 Ag23 Ag24 149.23(5) . . ?
S23 Ag23 Ag24 95.08(4) . . ?
C129 Ag23 Ag22 46.9(4) . . ?
S21 Ag23 Ag22 96.59(5) . . ?
S23 Ag23 Ag22 149.70(5) . . ?
Ag24 Ag23 Ag22 59.14(2) . . ?
C137 Ag23 Ag2B 68.5(11) . . ?
S21 Ag23 Ag2B 88.93(6) . . ?
S23 Ag23 Ag2B 142.39(6) . . ?
Ag24 Ag23 Ag2B 63.13(4) . . ?
C129 Ag24 S24 130.8(5) . . ?
C137 Ag24 S24 125.9(12) . . ?
C129 Ag24 S16 122.3(5) . . ?
C137 Ag24 S16 122.1(11) . . ?
S24 Ag24 S16 102.26(6) . . ?
C129 Ag24 Ag22 48.2(5) . . ?
S24 Ag24 Ag22 155.14(5) . . ?
S16 Ag24 Ag22 93.42(4) . . ?
C129 Ag24 Ag23 50.2(4) . . ?
C137 Ag24 Ag23 55.4(10) . . ?
S24 Ag24 Ag23 98.09(4) . . ?
S16 Ag24 Ag23 152.49(4) . . ?
Ag22 Ag24 Ag23 61.65(2) . . ?
C137 Ag24 Ag2B 68.3(12) . . ?
S24 Ag24 Ag2B 144.69(6) . . ?
S16 Ag24 Ag2B 91.61(5) . . ?
Ag23 Ag24 Ag2B 61.39(4) . . ?
S22 Ag2B S15 109.11(10) . . ?
S22 Ag2B I2 110.23(9) . . ?
S15 Ag2B I2 106.26(8) . . ?
S22 Ag2B Ag23 99.67(8) . . ?
S15 Ag2B Ag23 149.57(9) . . ?
I2 Ag2B Ag23 71.49(5) . . ?
S22 Ag2B Ag24 154.90(10) . . ?
S15 Ag2B Ag24 94.92(7) . . ?
I2 Ag2B Ag24 68.04(4) . . ?
Ag23 Ag2B Ag24 55.48(4) . . ?
S22 Ag2B Ag18 49.15(7) . . ?
S15 Ag2B Ag18 103.82(8) . . ?
I2 Ag2B Ag18 65.14(4) . . ?
Ag23 Ag2B Ag18 102.37(6) . . ?
Ag24 Ag2B Ag18 132.71(7) . . ?
O1 C1 C2 107.6(6) . . ?
C3 C2 C1 112.8(9) . . ?
O2 C4 C5 108.8(7) . . ?
C6 C5 C4 111.8(12) . . ?
O3 C7 C8 109.8(7) . . ?
C9 C8 C7 115.0(9) . . ?
O4 C10 C11 103.5(9) . . ?
C12 C11 C10 112.3(11) . . ?
O5 C13 C14 112.1(7) . . ?
C15 C14 C13 107.6(9) . . ?
O6 C16 C17 109.2(7) . . ?
C16 C17 C18 109.5(8) . . ?
O7 C19 C20 109.7(6) . . ?
C21 C20 C19 115.7(7) . . ?
O8 C22 C23 107.5(6) . . ?
C24 C23 C22 110.0(7) . . ?
O9 C25 C26 104.6(7) . . ?
C27 C26 C25 107.3(9) . . ?
O10 C28 C29 110.2(8) . . ?
C28 C29 C30 111.2(8) . . ?
O11 C31 C32 108.1(6) . . ?
C31 C32 C33 114.8(8) . . ?
O12 C34 C35 113.2(16) . . ?
C36 C35 C34 107(3) . . ?
O12 C34B C35B 100.3(16) . . ?
C36B C35B C34B 108(3) . . ?
C38 C37 Ag1 139.0(6) . . ?
C38 C37 Ag2 136.1(5) . . ?
Ag1 C37 Ag2 80.8(2) . . ?
C38 C37 Ag3 115.5(5) . . ?
Ag1 C37 Ag3 81.3(2) . . ?
Ag2 C37 Ag3 81.5(2) . . ?
C37 C38 C39 177.0(7) . . ?
C44 C39 C40 119.5(8) . . ?
C44 C39 C38 118.6(7) . . ?
C40 C39 C38 121.8(7) . . ?
C41 C40 C39 119.3(10) . . ?
C42 C41 C40 119.6(10) . . ?
C43 C42 C41 121.9(9) . . ?
C42 C43 C44 118.8(10) . . ?
C39 C44 C43 120.8(9) . . ?
C46 C45 Ag4 153.1(5) . . ?
C46 C45 Ag6 125.7(5) . . ?
Ag4 C45 Ag6 81.1(2) . . ?
C46 C45 Ag5 99.5(5) . . ?
Ag4 C45 Ag5 81.9(2) . . ?
Ag6 C45 Ag5 80.0(2) . . ?
C45 C46 C47 178.8(8) . . ?
C52 C47 C48 118.8(6) . . ?
C52 C47 C46 120.9(6) . . ?
C48 C47 C46 120.3(6) . . ?
C49 C48 C47 120.1(7) . . ?
C50 C49 C48 120.1(6) . . ?
C49 C50 C51 120.6(7) . . ?
C52 C51 C50 121.0(7) . . ?
C51 C52 C47 119.4(6) . . ?
C54 C53 Ag9 143.8(5) . . ?
C54 C53 Ag7 134.5(5) . . ?
Ag9 C53 Ag7 80.4(2) . . ?
C54 C53 Ag8 106.6(4) . . ?
Ag9 C53 Ag8 84.2(2) . . ?
Ag7 C53 Ag8 82.7(2) . . ?
C53 C54 C55 177.6(7) . . ?
C60 C55 C56 119.8(6) . . ?
C60 C55 C54 120.0(6) . . ?
C56 C55 C54 120.2(6) . . ?
C57 C56 C55 119.8(7) . . ?
C58 C57 C56 119.9(7) . . ?
C57 C58 C59 120.4(7) . . ?
C58 C59 C60 120.5(7) . . ?
C59 C60 C55 119.5(6) . . ?
C62 C61 Ag10 139.2(7) . . ?
C62 C61 Ag11 129.1(6) . . ?
Ag10 C61 Ag11 81.0(2) . . ?
C62 C61 Ag12 124.3(5) . . ?
Ag10 C61 Ag12 81.1(2) . . ?
Ag11 C61 Ag12 82.4(3) . . ?
C61 C62 C63 178.1(8) . . ?
C68 C63 C64 118.2(9) . . ?
C68 C63 C62 121.3(8) . . ?
C64 C63 C62 120.5(8) . . ?
C63 C64 C65 120.3(12) . . ?
C66 C65 C64 118.6(12) . . ?
C67 C66 C65 121.7(13) . . ?
C66 C67 C68 119.6(15) . . ?
C63 C68 C67 121.3(12) . . ?
O13 C69 C70 110.7(7) . . ?
C71 C70 C69 112.2(8) . . ?
O14 C72 C73 107.8(6) . . ?
C74 C73 C72 113.4(7) . . ?
O15 C75 C76 108.7(5) . . ?
C75 C76 C77 112.3(6) . . ?
O16 C78 C79 115.7(12) . . ?
C80 C79 C78 105.5(13) . . ?
O16 C78B C79B 103(2) . . ?
C80B C79B C78B 128(3) . . ?
O17 C81 C82 110.9(6) . . ?
C81 C82 C83 111.2(6) . . ?
O18 C84 C85 109.7(5) . . ?
C86 C85 C84 113.3(8) . . ?
C88B C87 O19 114.7(10) . . ?
O19 C87 C88 111.3(10) . . ?
C87 C88 C89 107(3) . . ?
C87 C88B C89B 106(4) . . ?
O20 C90 C91 108.1(5) . . ?
C90 C91 C92 110.9(6) . . ?
C94 C93 O21 109.0(7) . . ?
C93 C94 C95 117.8(11) . . ?
O22 C96 C97 106.1(14) . . ?
C96 C97 C98 97.6(8) . . ?
O22 C96B C97B 105(3) . . ?
C98B C97B C96B 152(7) . . ?
O23 C99 C100 109.7(15) . . ?
O23 C99 C00B 104.4(15) . . ?
C99 C100 C101 114.8(18) . . ?
C99 C00B C01B 106.5(16) . . ?
O24 C102 C103 109.0(7) . . ?
C104 C103 C102 105.4(10) . . ?
C106 C105 Ag14 146.3(5) . . ?
C106 C105 Ag15 132.0(5) . . ?
Ag14 C105 Ag15 80.4(2) . . ?
C106 C105 Ag13 105.3(5) . . ?
Ag14 C105 Ag13 84.4(2) . . ?
Ag15 C105 Ag13 83.7(2) . . ?
C105 C106 C107 178.4(7) . . ?
C108 C107 C112 120.8(7) . . ?
C108 C107 C106 120.3(7) . . ?
C112 C107 C106 118.9(7) . . ?
C109 C108 C107 120.3(9) . . ?
C110 C109 C108 120.1(10) . . ?
C109 C110 C111 121.0(9) . . ?
C110 C111 C112 120.4(9) . . ?
C107 C112 C111 117.4(10) . . ?
C114 C113 Ag16 129.0(7) . . ?
C114 C113 Ag18 136.8(7) . . ?
Ag16 C113 Ag18 79.9(2) . . ?
C114 C113 Ag17 126.4(6) . . ?
Ag16 C113 Ag17 82.5(3) . . ?
Ag18 C113 Ag17 83.1(3) . . ?
C113 C114 C115 179.1(9) . . ?
C120 C115 C116 118.0(8) . . ?
C120 C115 C114 123.5(7) . . ?
C116 C115 C114 118.5(8) . . ?
C117 C116 C115 120.3(10) . . ?
C118 C117 C116 120.7(11) . . ?
C119 C118 C117 119.7(10) . . ?
C118 C119 C120 120.2(9) . . ?
C119 C120 C115 121.0(8) . . ?
C122 C121 Ag21 157.1(5) . . ?
C122 C121 Ag20 118.0(5) . . ?
Ag21 C121 Ag20 81.7(2) . . ?
C122 C121 Ag19 109.5(5) . . ?
Ag21 C121 Ag19 82.8(2) . . ?
Ag20 C121 Ag19 83.4(2) . . ?
C121 C122 C123 178.5(8) . . ?
C124 C123 C128 119.1(6) . . ?
C124 C123 C122 121.6(6) . . ?
C128 C123 C122 119.3(7) . . ?
C123 C124 C125 119.6(8) . . ?
C126 C125 C124 120.1(9) . . ?
C127 C126 C125 120.7(8) . . ?
C126 C127 C128 120.1(8) . . ?
C127 C128 C123 120.3(8) . . ?
C130 C129 Ag22 129.3(14) . . ?
C130 C129 Ag24 118.2(13) . . ?
Ag22 C129 Ag24 82.4(4) . . ?
C130 C129 Ag23 141.2(12) . . ?
Ag22 C129 Ag23 84.0(4) . . ?
Ag24 C129 Ag23 80.7(5) . . ?
C129 C130 C131 175.1(15) . . ?
C136 C131 C132 118.5(11) . . ?
C136 C131 C130 122.4(11) . . ?
C132 C131 C130 119.1(10) . . ?
C133 C132 C131 120.3(12) . . ?
C134 C133 C132 121.1(14) . . ?
C135 C134 C133 119.9(13) . . ?
C134 C135 C136 120.7(14) . . ?
C131 C136 C135 119.5(13) . . ?
C138 C137 Ag24 123(3) . . ?
C138 C137 Ag23 95(2) . . ?
Ag24 C137 Ag23 71.1(11) . . ?
C139 C138 C137 140(3) . . ?
C138 C139 C144 121(3) . . ?
C138 C139 C140 122(2) . . ?
C144 C139 C140 116(3) . . ?
C141 C140 C139 122(3) . . ?
C142 C141 C140 117(4) . . ?
C141 C142 C143 125(4) . . ?
C144 C143 C142 121(3) . . ?
C143 C144 C139 118(3) . . ?
Ag5 I1 Ag8 64.518(14) . . ?
Ag5 I1 Ag3 122.247(17) . . ?
Ag8 I1 Ag3 170.411(18) . . ?
Ag2B I2 Ag19 179.87(5) . . ?
C1 O1 P1 121.3(5) . . ?
C4 O2 P1 122.3(5) . . ?
C7 O3 P2 130.0(6) . . ?
C10 O4 P2 125.7(5) . . ?
C13 O5 P3 119.9(4) . . ?
C16 O6 P3 118.6(4) . . ?
C19 O7 P4 121.9(4) . . ?
C22 O8 P4 119.9(4) . . ?
C25 O9 P5 125.1(5) . . ?
C28 O10 P5 121.3(5) . . ?
C31 O11 P6 121.6(4) . . ?
C34B O12 P6 122.3(11) . . ?
C34 O12 P6 117.9(11) . . ?
C69 O13 P7 123.3(5) . . ?
C72 O14 P7 125.4(4) . . ?
C75 O15 P8 119.9(4) . . ?
C78 O16 P8 125.3(8) . . ?
C78B O16 P8 112.2(14) . . ?
C81 O17 P9 122.7(4) . . ?
C84 O18 P9 124.4(4) . . ?
C87 O19 P10 123.6(5) . . ?
C90 O20 P10 120.9(4) . . ?
C93 O21 P11 121.6(6) . . ?
C96B O22 P11 124(3) . . ?
C96 O22 P11 118.6(11) . . ?
C99 O23 P12 119.8(5) . . ?
C102 O24 P12 123.2(5) . . ?
O2 P1 O1 108.9(3) . . ?
O2 P1 S1 110.83(19) . . ?
O1 P1 S1 102.67(19) . . ?
O2 P1 S2 102.4(2) . . ?
O1 P1 S2 111.01(18) . . ?
S1 P1 S2 120.88(10) . . ?
O4 P2 O3 99.7(3) . . ?
O4 P2 S4 109.3(2) . . ?
O3 P2 S4 106.8(2) . . ?
O4 P2 S3 109.0(2) . . ?
O3 P2 S3 111.4(2) . . ?
S4 P2 S3 118.95(10) . . ?
O5 P3 O6 108.0(3) . . ?
O5 P3 S6 103.9(2) . . ?
O6 P3 S6 110.0(2) . . ?
O5 P3 S5 110.4(2) . . ?
O6 P3 S5 103.9(2) . . ?
S6 P3 S5 120.29(10) . . ?
O7 P4 O8 107.4(2) . . ?
O7 P4 S7 110.42(18) . . ?
O8 P4 S7 104.22(18) . . ?
O7 P4 S8 103.04(17) . . ?
O8 P4 S8 110.37(19) . . ?
S7 P4 S8 120.83(9) . . ?
O9 P5 O10 108.8(3) . . ?
O9 P5 S10 111.3(2) . . ?
O10 P5 S10 102.5(2) . . ?
O9 P5 S9 102.6(2) . . ?
O10 P5 S9 111.1(2) . . ?
S10 P5 S9 120.44(9) . . ?
O11 P6 O12 107.6(3) . . ?
O11 P6 S11 103.54(17) . . ?
O12 P6 S11 111.0(2) . . ?
O11 P6 S12 110.72(19) . . ?
O12 P6 S12 103.31(19) . . ?
S11 P6 S12 120.31(9) . . ?
O13 P7 O14 107.8(3) . . ?
O13 P7 S14 103.4(2) . . ?
O14 P7 S14 105.8(2) . . ?
O13 P7 S13 109.3(2) . . ?
O14 P7 S13 109.1(2) . . ?
S14 P7 S13 120.74(10) . . ?
O15 P8 O16 107.0(3) . . ?
O15 P8 S16 109.94(18) . . ?
O16 P8 S16 103.82(19) . . ?
O15 P8 S15 104.35(18) . . ?
O16 P8 S15 111.0(2) . . ?
S16 P8 S15 120.20(10) . . ?
O18 P9 O17 101.8(2) . . ?
O18 P9 S17 111.00(18) . . ?
O17 P9 S17 109.88(18) . . ?
O18 P9 S18 105.18(17) . . ?
O17 P9 S18 108.79(18) . . ?
S17 P9 S18 118.77(9) . . ?
O19 P10 O20 108.4(3) . . ?
O19 P10 S20 104.1(2) . . ?
O20 P10 S20 109.4(2) . . ?
O19 P10 S19 110.1(2) . . ?
O20 P10 S19 103.85(18) . . ?
S20 P10 S19 120.67(10) . . ?
O22 P11 O21 107.7(4) . . ?
O22 P11 S21 104.6(2) . . ?
O21 P11 S21 109.8(3) . . ?
O22 P11 S22 110.0(3) . . ?
O21 P11 S22 103.1(2) . . ?
S21 P11 S22 121.21(11) . . ?
O24 P12 O23 108.2(3) . . ?
O24 P12 S24 102.8(2) . . ?
O23 P12 S24 111.0(2) . . ?
O24 P12 S23 111.4(2) . . ?
O23 P12 S23 103.3(2) . . ?
S24 P12 S23 119.85(10) . . ?
F1 P13 F3 177.3(7) . . ?
F1 P13 F6 88.2(6) . . ?
F3 P13 F6 89.5(6) . . ?
F1 P13 F4 91.5(5) . . ?
F3 P13 F4 90.0(5) . . ?
F6 P13 F4 93.5(7) . . ?
F1 P13 F5 90.6(5) . . ?
F3 P13 F5 91.6(6) . . ?
F6 P13 F5 177.7(7) . . ?
F4 P13 F5 88.4(6) . . ?
F1 P13 F2 88.2(5) . . ?
F3 P13 F2 90.4(5) . . ?
F6 P13 F2 88.3(6) . . ?
F4 P13 F2 178.1(6) . . ?
F5 P13 F2 89.8(6) . . ?
F9 P14 F7 86.9(11) . . ?
F9 P14 F10 82.1(12) . . ?
F7 P14 F10 168.9(13) . . ?
F9 P14 F12 171.2(12) . . ?
F7 P14 F12 89.5(12) . . ?
F10 P14 F12 101.2(13) . . ?
F9 P14 F11 99.2(12) . . ?
F7 P14 F11 91.5(6) . . ?
F10 P14 F11 91.7(6) . . ?
F12 P14 F11 88.9(7) . . ?
F9 P14 F8 94.8(12) . . ?
F7 P14 F8 88.8(7) . . ?
F10 P14 F8 90.6(7) . . ?
F12 P14 F8 77.1(7) . . ?
F11 P14 F8 166.0(7) . . ?
P1 S1 Ag4 103.30(8) . . ?
P1 S1 Ag1 102.92(8) . . ?
Ag4 S1 Ag1 99.86(5) . . ?
P1 S2 Ag3 101.73(8) . . ?
P1 S2 Ag6 103.40(8) . . ?
Ag3 S2 Ag6 96.16(5) . . ?
P2 S3 Ag1 102.55(8) . . ?
P2 S3 Ag7 104.32(8) . . ?
Ag1 S3 Ag7 93.94(5) . . ?
P2 S4 Ag9 105.48(8) . . ?
P2 S4 Ag2 102.64(8) . . ?
Ag9 S4 Ag2 98.24(5) . . ?
P3 S5 Ag2 103.08(8) . . ?
P3 S5 Ag10 102.32(8) . . ?
Ag2 S5 Ag10 102.53(6) . . ?
P3 S6 Ag3 104.18(8) . . ?
P3 S6 Ag12 103.72(8) . . ?
Ag3 S6 Ag12 93.47(5) . . ?
P4 S7 Ag12 98.36(7) . . ?
P4 S7 Ag6 108.16(8) . . ?
Ag12 S7 Ag6 98.41(5) . . ?
P4 S8 Ag5 107.97(8) . . ?
P4 S8 Ag11 100.22(7) . . ?
Ag5 S8 Ag11 93.29(5) . . ?
P5 S9 Ag7 105.58(8) . . ?
P5 S9 Ag4 100.76(7) . . ?
Ag7 S9 Ag4 104.70(5) . . ?
P5 S10 Ag8 104.11(7) . . ?
P5 S10 Ag5 106.15(8) . . ?
Ag8 S10 Ag5 85.14(5) . . ?
P6 S11 Ag10 104.98(7) . . ?
P6 S11 Ag9 99.57(7) . . ?
Ag10 S11 Ag9 102.88(5) . . ?
P6 S12 Ag8 101.78(7) . . ?
P6 S12 Ag11 104.91(8) . . ?
Ag8 S12 Ag11 99.25(5) . . ?
P7 S13 Ag16 103.06(8) . . ?
P7 S13 Ag13 104.17(8) . . ?
Ag16 S13 Ag13 92.89(6) . . ?
P7 S14 Ag14 102.45(8) . . ?
P7 S14 Ag18 104.49(8) . . ?
Ag14 S14 Ag18 98.45(5) . . ?
P8 S15 Ag2B 107.47(9) . . ?
P8 S15 Ag14 104.48(8) . . ?
Ag2B S15 Ag14 86.27(7) . . ?
P8 S15 Ag22 97.30(8) . . ?
Ag14 S15 Ag22 101.73(6) . . ?
P8 S16 Ag15 102.75(8) . . ?
P8 S16 Ag24 104.92(8) . . ?
Ag15 S16 Ag24 98.23(6) . . ?
P9 S17 Ag15 101.76(7) . . ?
P9 S17 Ag21 105.98(7) . . ?
Ag15 S17 Ag21 101.43(5) . . ?
P9 S18 Ag13 104.23(7) . . ?
P9 S18 Ag19 109.23(8) . . ?
Ag13 S18 Ag19 80.81(5) . . ?
P10 S19 Ag16 102.31(8) . . ?
P10 S19 Ag19 107.60(8) . . ?
Ag16 S19 Ag19 96.16(6) . . ?
P10 S20 Ag20 106.74(8) . . ?
P10 S20 Ag17 100.37(8) . . ?
Ag20 S20 Ag17 94.09(6) . . ?
P11 S21 Ag17 99.77(10) . . ?
P11 S21 Ag23 105.15(11) . . ?
Ag17 S21 Ag23 100.16(6) . . ?
P11 S22 Ag2B 108.63(11) . . ?
P11 S22 Ag18 101.02(11) . . ?
Ag2B S22 Ag18 87.89(8) . . ?
P11 S22 Ag22 103.51(10) . . ?
Ag18 S22 Ag22 103.50(7) . . ?
P12 S23 Ag20 101.04(8) . . ?
P12 S23 Ag23 102.74(8) . . ?
Ag20 S23 Ag23 100.59(6) . . ?
P12 S24 Ag24 102.72(9) . . ?
P12 S24 Ag21 102.05(8) . . ?
Ag24 S24 Ag21 103.66(6) . . ?

loop_
_geom_bond_atom_site_label_1
_geom_bond_atom_site_label_2
_geom_bond_distance
_geom_bond_site_symmetry_2
_geom_bond_publ_flag
Ag1 C37 2.260(6) . ?
Ag1 S3 2.5206(16) . ?
Ag1 S1 2.5397(16) . ?
Ag1 Ag2 2.9367(7) . ?
Ag1 Ag3 2.9625(7) . ?
Ag2 C37 2.269(7) . ?
Ag2 S4 2.5159(16) . ?
Ag2 S5 2.5301(16) . ?
Ag2 Ag3 2.9751(7) . ?
Ag3 C37 2.288(6) . ?
Ag3 S6 2.5122(16) . ?
Ag3 S2 2.5193(16) . ?
Ag3 I1 3.2689(7) . ?
Ag4 C45 2.191(6) . ?
Ag4 S1 2.5089(16) . ?
Ag4 S9 2.5498(15) . ?
Ag4 Ag6 2.9043(7) . ?
Ag4 Ag5 3.0216(7) . ?
Ag5 C45 2.411(7) . ?
Ag5 S8 2.5275(15) . ?
Ag5 S10 2.5404(15) . ?
Ag5 Ag6 3.0133(7) . ?
Ag5 I1 3.1506(7) . ?
Ag6 C45 2.274(7) . ?
Ag6 S2 2.5279(16) . ?
Ag6 S7 2.5462(15) . ?
Ag7 C53 2.235(6) . ?
Ag7 S9 2.5344(15) . ?
Ag7 S3 2.5364(16) . ?
Ag7 Ag9 2.8656(7) . ?
Ag7 Ag8 2.9950(7) . ?
Ag8 C53 2.298(6) . ?
Ag8 S12 2.5080(16) . ?
Ag8 S10 2.5263(15) . ?
Ag8 Ag9 3.0190(7) . ?
Ag8 I1 3.2684(7) . ?
Ag9 C53 2.205(6) . ?
Ag9 S4 2.5153(15) . ?
Ag9 S11 2.5531(16) . ?
Ag10 C61 2.216(6) . ?
Ag10 S11 2.5211(15) . ?
Ag10 S5 2.5484(17) . ?
Ag10 Ag11 2.9092(7) . ?
Ag10 Ag12 2.9291(7) . ?
Ag11 C61 2.262(7) . ?
Ag11 S12 2.5311(15) . ?
Ag11 S8 2.5337(16) . ?
Ag11 Ag12 2.9989(7) . ?
Ag12 C61 2.290(7) . ?
Ag12 S7 2.5326(16) . ?
Ag12 S6 2.5336(17) . ?
Ag13 C105 2.327(6) . ?
Ag13 S18 2.5274(16) . ?
Ag13 S13 2.5291(17) . ?
Ag13 Ag15 3.0443(7) . ?
Ag13 Ag14 3.0452(7) . ?
Ag13 Ag19 3.2878(7) . ?
Ag14 C105 2.204(6) . ?
Ag14 S14 2.5162(16) . ?
Ag14 S15 2.5503(17) . ?
Ag14 Ag15 2.8643(7) . ?
Ag15 C105 2.233(6) . ?
Ag15 S16 2.5230(17) . ?
Ag15 S17 2.5275(15) . ?
Ag16 C113 2.234(7) . ?
Ag16 S19 2.5100(17) . ?
Ag16 S13 2.5194(17) . ?
Ag16 Ag18 2.8697(8) . ?
Ag16 Ag17 2.9733(8) . ?
Ag17 C113 2.274(8) . ?
Ag17 S21 2.524(2) . ?
Ag17 S20 2.5325(17) . ?
Ag17 Ag18 2.9907(8) . ?
Ag18 C113 2.234(8) . ?
Ag18 S22 2.525(2) . ?
Ag18 S14 2.5300(16) . ?
Ag18 Ag2B 3.335(2) . ?
Ag19 C121 2.313(7) . ?
Ag19 S19 2.5214(16) . ?
Ag19 S18 2.5448(16) . ?
Ag19 Ag21 2.9670(7) . ?
Ag19 Ag20 3.0444(7) . ?
Ag19 I2 3.2275(7) . ?
Ag20 C121 2.264(6) . ?
Ag20 S23 2.5190(17) . ?
Ag20 S20 2.5277(16) . ?
Ag20 Ag21 2.9025(7) . ?
Ag21 C121 2.171(6) . ?
Ag21 S24 2.5231(17) . ?
Ag21 S17 2.5429(15) . ?
Ag22 C129 2.174(16) . ?
Ag22 S15 2.5827(18) . ?
Ag22 S22 2.604(2) . ?
Ag22 Ag24 2.8908(10) . ?
Ag22 Ag23 2.9635(9) . ?
Ag23 C129 2.253(15) . ?
Ag23 C137 2.52(4) . ?
Ag23 S21 2.530(2) . ?
Ag23 S23 2.5535(17) . ?
Ag23 Ag24 2.8928(8) . ?
Ag23 Ag2B 3.082(2) . ?
Ag24 C129 2.213(17) . ?
Ag24 C137 2.46(5) . ?
Ag24 S24 2.5021(18) . ?
Ag24 S16 2.5366(17) . ?
Ag24 Ag2B 3.132(2) . ?
Ag2B S22 2.275(3) . ?
Ag2B S15 2.506(2) . ?
Ag2B I2 2.977(2) . ?
C1 O1 1.465(8) . ?
C1 C2 1.514(11) . ?
C2 C3 1.510(13) . ?
C4 O2 1.462(8) . ?
C4 C5 1.497(9) . ?
C5 C6 1.480(9) . ?
C7 O3 1.387(10) . ?
C7 C8 1.496(11) . ?
C8 C9 1.490(14) . ?
C10 O4 1.376(12) . ?
C10 C11 1.538(9) . ?
C11 C12 1.459(9) . ?
C13 O5 1.457(9) . ?
C13 C14 1.504(8) . ?
C14 C15 1.496(9) . ?
C16 O6 1.472(9) . ?
C16 C17 1.475(8) . ?
C17 C18 1.530(8) . ?
C19 O7 1.467(7) . ?
C19 C20 1.483(10) . ?
C20 C21 1.480(12) . ?
C22 O8 1.467(8) . ?
C22 C23 1.529(10) . ?
C23 C24 1.527(11) . ?
C25 O9 1.502(10) . ?
C25 C26 1.725(16) . ?
C26 C27 1.436(14) . ?
C28 O10 1.458(9) . ?
C28 C29 1.472(13) . ?
C29 C30 1.541(15) . ?
C31 O11 1.458(8) . ?
C31 C32 1.494(10) . ?
C32 C33 1.503(13) . ?
C34 O12 1.472(15) . ?
C34 C35 1.533(10) . ?
C35 C36 1.530(10) . ?
C34B O12 1.470(14) . ?
C34B C35B 1.52(2) . ?
C35B C36B 1.496(19) . ?
C37 C38 1.099(7) . ?
C38 C39 1.485(10) . ?
C39 C44 1.380(11) . ?
C39 C40 1.393(11) . ?
C40 C41 1.392(13) . ?
C41 C42 1.382(16) . ?
C42 C43 1.350(15) . ?
C43 C44 1.400(12) . ?
C45 C46 1.157(9) . ?
C46 C47 1.442(9) . ?
C47 C52 1.402(9) . ?
C47 C48 1.407(9) . ?
C48 C49 1.378(9) . ?
C49 C50 1.363(10) . ?
C50 C51 1.376(10) . ?
C51 C52 1.369(10) . ?
C53 C54 1.197(9) . ?
C54 C55 1.451(9) . ?
C55 C60 1.385(9) . ?
C55 C56 1.400(9) . ?
C56 C57 1.385(10) . ?
C57 C58 1.375(11) . ?
C58 C59 1.379(10) . ?
C59 C60 1.382(9) . ?
C61 C62 1.115(7) . ?
C62 C63 1.493(10) . ?
C63 C68 1.374(13) . ?
C63 C64 1.390(12) . ?
C64 C65 1.398(15) . ?
C65 C66 1.38(2) . ?
C66 C67 1.34(2) . ?
C67 C68 1.382(14) . ?
C69 O13 1.417(10) . ?
C69 C70 1.520(8) . ?
C70 C71 1.506(8) . ?
C72 O14 1.459(8) . ?
C72 C73 1.498(10) . ?
C73 C74 1.490(12) . ?
C75 O15 1.472(7) . ?
C75 C76 1.498(10) . ?
C76 C77 1.523(12) . ?
C78 O16 1.453(11) . ?
C78 C79 1.536(10) . ?
C79 C80 1.515(9) . ?
C78B O16 1.460(18) . ?
C78B C79B 1.51(2) . ?
C79B C80B 1.50(2) . ?
C81 O17 1.459(8) . ?
C81 C82 1.487(10) . ?
C82 C83 1.539(11) . ?
C84 O18 1.459(7) . ?
C84 C85 1.486(10) . ?
C85 C86 1.453(13) . ?
C87 C88B 1.444(15) . ?
C87 O19 1.468(9) . ?
C87 C88 1.507(9) . ?
C88 C89 1.544(10) . ?
C88B C89B 1.545(10) . ?
C90 O20 1.466(7) . ?
C90 C91 1.493(10) . ?
C91 C92 1.526(10) . ?
C93 C94 1.456(14) . ?
C93 O21 1.482(10) . ?
C94 C95 1.463(14) . ?
C96 O22 1.470(13) . ?
C96 C97 1.552(10) . ?
C97 C98 1.555(10) . ?
C96B O22 1.470(18) . ?
C96B C97B 1.57(2) . ?
C97B C98B 1.56(2) . ?
C99 O23 1.481(9) . ?
C99 C100 1.529(9) . ?
C99 C00B 1.540(9) . ?
C100 C101 1.534(10) . ?
C00B C01B 1.545(10) . ?
C102 O24 1.450(8) . ?
C102 C103 1.514(8) . ?
C103 C104 1.486(9) . ?
C105 C106 1.184(9) . ?
C106 C107 1.461(9) . ?
C107 C108 1.383(11) . ?
C107 C112 1.394(11) . ?
C108 C109 1.375(10) . ?
C109 C110 1.354(15) . ?
C110 C111 1.378(16) . ?
C111 C112 1.412(13) . ?
C113 C114 1.145(7) . ?
C114 C115 1.468(10) . ?
C115 C120 1.383(11) . ?
C115 C116 1.390(12) . ?
C116 C117 1.375(15) . ?
C117 C118 1.371(17) . ?
C118 C119 1.362(15) . ?
C119 C120 1.379(11) . ?
C121 C122 1.211(9) . ?
C122 C123 1.430(9) . ?
C123 C124 1.394(10) . ?
C123 C128 1.396(10) . ?
C124 C125 1.394(10) . ?
C125 C126 1.372(13) . ?
C126 C127 1.369(14) . ?
C127 C128 1.380(10) . ?
C129 C130 1.179(9) . ?
C130 C131 1.494(15) . ?
C131 C136 1.379(16) . ?
C131 C132 1.401(17) . ?
C132 C133 1.364(17) . ?
C133 C134 1.36(2) . ?
C134 C135 1.35(2) . ?
C135 C136 1.402(18) . ?
C137 C138 1.43(6) . ?
C138 C139 1.42(4) . ?
C139 C144 1.44(4) . ?
C139 C140 1.48(4) . ?
C140 C141 1.40(4) . ?
C141 C142 1.29(4) . ?
C142 C143 1.39(6) . ?
C143 C144 1.37(5) . ?
F1 P13 1.507(8) . ?
F2 P13 1.609(9) . ?
F3 P13 1.547(8) . ?
F4 P13 1.572(8) . ?
F5 P13 1.604(9) . ?
F6 P13 1.547(9) . ?
F7 P14 1.442(10) . ?
F8 P14 1.621(11) . ?
F9 P14 1.387(11) . ?
F10 P14 1.443(11) . ?
F11 P14 1.509(8) . ?
F12 P14 1.454(13) . ?
O1 P1 1.569(5) . ?
O2 P1 1.569(5) . ?
O3 P2 1.564(5) . ?
O4 P2 1.562(5) . ?
O5 P3 1.573(5) . ?
O6 P3 1.578(4) . ?
O7 P4 1.577(4) . ?
O8 P4 1.579(4) . ?
O9 P5 1.575(5) . ?
O10 P5 1.578(5) . ?
O11 P6 1.575(4) . ?
O12 P6 1.575(5) . ?
O13 P7 1.577(5) . ?
O14 P7 1.580(5) . ?
O15 P8 1.583(4) . ?
O16 P8 1.583(5) . ?
O17 P9 1.572(4) . ?
O18 P9 1.562(4) . ?
O19 P10 1.569(5) . ?
O20 P10 1.575(4) . ?
O21 P11 1.569(7) . ?
O22 P11 1.563(7) . ?
O23 P12 1.577(5) . ?
O24 P12 1.569(5) . ?
P1 S1 2.002(2) . ?
P1 S2 2.012(2) . ?
P2 S4 2.006(2) . ?
P2 S3 2.013(2) . ?
P3 S6 2.005(2) . ?
P3 S5 2.008(2) . ?
P4 S7 2.005(2) . ?
P4 S8 2.007(2) . ?
P5 S10 2.000(2) . ?
P5 S9 2.010(2) . ?
P6 S11 2.001(2) . ?
P6 S12 2.006(2) . ?
P7 S14 1.999(2) . ?
P7 S13 2.018(2) . ?
P8 S16 1.999(2) . ?
P8 S15 1.999(2) . ?
P9 S17 2.011(2) . ?
P9 S18 2.018(2) . ?
P10 S20 2.004(2) . ?
P10 S19 2.007(2) . ?
P11 S21 2.009(3) . ?
P11 S22 2.010(3) . ?
P12 S24 1.997(2) . ?
P12 S23 2.016(2) . ?
